data_7709078
loop_
_publ_author_name
'Miller-Clark, Lyndsy A.'
'Christ, Peter E.'
'Ren, Tong'

_publ_section_title
;
 Diruthenium aryl compounds -- tuning of electrochemical responses and
 solubility
;
_journal_name_full 'Dalton Transactions'
_journal_paper_doi 10.1039/D1DT03957A
_journal_year 2022
_chemical_formula_moiety 'C66 H73 N8 O4 Ru2, 0.815(C6 H14)'
_chemical_formula_sum 'C70.89 H84.42 N8 O4 Ru2'
_chemical_formula_weight 1314.73
_space_group_crystal_system triclinic
_space_group_IT_number 2
_space_group_name_Hall '-P 1'
_space_group_name_H-M_alt 'P -1'
_atom_sites_solution_hydrogens geom
_atom_sites_solution_primary direct
_atom_sites_solution_secondary difmap
_audit_creation_method SHELXL-2018/1
_audit_update_record
;
2021-11-19 deposited with the CCDC.	2021-12-09 downloaded from the CCDC.
;
_cell_angle_alpha 107.2809(15)
_cell_angle_beta 94.7543(16)
_cell_angle_gamma 96.8966(15)
_cell_formula_units_Z 2
_cell_length_a 10.6576(4)
_cell_length_b 17.2858(6)
_cell_length_c 19.4972(7)
_cell_measurement_reflns_used 9879
_cell_measurement_temperature 150(2)
_cell_measurement_theta_max 79.2293
_cell_measurement_theta_min 2.7086
_cell_volume 3378.2(2)
_computing_cell_refinement 'SAINT V8.38A (Bruker, 2018)'
_computing_data_collection 'Apex3 v2019.1-0 (Bruker, 2019)'
_computing_data_reduction 'SAINT V8.38A (Bruker, 2018)'
_computing_structure_refinement
;  
SHELXL-2018/3 (Sheldrick, 2015a, 2018), 
SHELXLE Rev1117 (H\"ubschle et al., 2011)
;
_computing_structure_solution 'SHELXM (Sheldrick, 2008)'
_diffrn_ambient_temperature 150(2)
_diffrn_detector_area_resol_mean 7.4074
_diffrn_measured_fraction_theta_full 0.993
_diffrn_measured_fraction_theta_max 0.921
_diffrn_measurement_device_type
;
Bruker AXS D8 Quest diffractometer with PhotonIII_C14 charge-integrating pixel 
array detector (CPAD)
;
_diffrn_measurement_method 'omega and phi scans'
_diffrn_radiation_monochromator 'laterally graded multilayer (Goebel) mirror'
_diffrn_radiation_type CuK\a
_diffrn_radiation_wavelength 1.54178
_diffrn_reflns_av_R_equivalents 0.0512
_diffrn_reflns_av_unetI/netI 0.0499
_diffrn_reflns_Laue_measured_fraction_full 0.993
_diffrn_reflns_Laue_measured_fraction_max 0.921
_diffrn_reflns_limit_h_max 13
_diffrn_reflns_limit_h_min -12
_diffrn_reflns_limit_k_max 21
_diffrn_reflns_limit_k_min -21
_diffrn_reflns_limit_l_max 24
_diffrn_reflns_limit_l_min -24
_diffrn_reflns_number 40683
_diffrn_reflns_point_group_measured_fraction_full 0.993
_diffrn_reflns_point_group_measured_fraction_max 0.921
_diffrn_reflns_theta_full 67.679
_diffrn_reflns_theta_max 80.160
_diffrn_reflns_theta_min 2.708
_diffrn_source 'I-mu-S microsource X-ray tube'
_diffrn_source_current '1.0 mA'
_diffrn_source_voltage '50 kV'
_exptl_absorpt_coefficient_mu 4.028
_exptl_absorpt_correction_T_max 0.7543
_exptl_absorpt_correction_T_min 0.5431
_exptl_absorpt_correction_type multi-scan
_exptl_absorpt_process_details
;
 SADABS 2016/2: Krause, L., Herbst-Irmer, R., Sheldrick G.M. & Stalke D.,
 J. Appl. Cryst. 48 (2015) 3-10
;
_exptl_crystal_colour black
_exptl_crystal_density_diffrn 1.293
_exptl_crystal_description plate
_exptl_crystal_F_000 1372
_exptl_crystal_size_max 0.220
_exptl_crystal_size_mid 0.200
_exptl_crystal_size_min 0.090
_refine_diff_density_max 1.186
_refine_diff_density_min -0.740
_refine_diff_density_rms 0.083
_refine_ls_extinction_method none
_refine_ls_goodness_of_fit_ref 1.033
_refine_ls_hydrogen_treatment constr
_refine_ls_matrix_type full
_refine_ls_number_parameters 1170
_refine_ls_number_reflns 13596
_refine_ls_number_restraints 1499
_refine_ls_restrained_S_all 1.024
_refine_ls_R_factor_all 0.0520
_refine_ls_R_factor_gt 0.0461
_refine_ls_shift/su_max 0.001
_refine_ls_shift/su_mean 0.000
_refine_ls_structure_factor_coef Fsqd
_refine_ls_weighting_details 'w=1/[\s^2^(Fo^2^)+(0.0533P)^2^+5.0526P] where P=(Fo^2^+2Fc^2^)/3'
_refine_ls_weighting_scheme calc
_refine_ls_wR_factor_gt 0.1192
_refine_ls_wR_factor_ref 0.1222
_reflns_Friedel_coverage 0.000
_reflns_number_gt 11736
_reflns_number_total 13596
_reflns_threshold_expression 'I > 2\s(I)'
_cod_data_source_file d1dt03957a2.cif
_cod_data_source_block LAM_1_32_0m
_cod_database_code 7709078
_shelx_shelxl_version_number 2018/1
_shelx_space_group_comment
;
The symmetry employed for this shelxl refinement is uniquely defined
by the following loop, which should always be used as a source of
symmetry information in preference to the above space-group names.
They are only intended as comments.
;
_shelx_estimated_absorpt_t_min 0.471
_shelx_estimated_absorpt_t_max 0.713

loop_
_space_group_symop_operation_xyz
'x, y, z'
'-x, -y, -z'

loop_
_atom_site_label
_atom_site_type_symbol
_atom_site_fract_x
_atom_site_fract_y
_atom_site_fract_z
_atom_site_U_iso_or_equiv
_atom_site_adp_type
_atom_site_occupancy
_atom_site_site_symmetry_order
_atom_site_calc_flag
_atom_site_refinement_flags_posn
_atom_site_refinement_flags_adp
_atom_site_refinement_flags_occupancy
_atom_site_disorder_assembly
_atom_site_disorder_group
Ru1 Ru 0.20263(2) 0.28771(2) 0.01357(2) 0.03018(8) Uani 1 1 d . . . . .
Ru2 Ru 0.21609(2) 0.27320(2) 0.12941(2) 0.03131(8) Uani 1 1 d . . . . .
N1 N 0.1520(3) 0.40456(15) 0.06163(15) 0.0316(6) Uani 1 1 d . . . . .
N2 N 0.1018(3) 0.36170(16) 0.15900(15) 0.0326(6) Uani 1 1 d . . . . .
N3 N 0.0065(3) 0.23844(16) 0.00587(15) 0.0319(6) Uani 1 1 d . . . . .
N4 N 0.0595(3) 0.18554(16) 0.09844(16) 0.0343(6) Uani 1 1 d . . . . .
N5 N 0.2657(3) 0.17214(16) -0.02349(16) 0.0343(6) Uani 1 1 d . . . . .
N6 N 0.3260(3) 0.18388(17) 0.09725(16) 0.0355(6) Uani 1 1 d D . . . .
N7 N 0.3960(3) 0.33707(17) 0.03671(17) 0.0362(6) Uani 1 1 d . . . . .
N8 N 0.3742(3) 0.36107(17) 0.15791(17) 0.0383(6) Uani 1 1 d D . . . .
C1 C 0.1775(4) 0.2970(2) -0.0959(2) 0.0396(8) Uani 1 1 d . . . . .
C2 C 0.2490(4) 0.3567(2) -0.1194(2) 0.0444(9) Uani 1 1 d . . . . .
H2 H 0.313302 0.395274 -0.085675 0.053 Uiso 1 1 calc R U . . .
C3 C 0.2303(5) 0.3620(3) -0.1890(2) 0.0580(11) Uani 1 1 d . . . . .
H3 H 0.281291 0.404000 -0.200941 0.070 Uiso 1 1 calc R U . . .
C4 C 0.1395(5) 0.3079(3) -0.2414(3) 0.0651(13) Uani 1 1 d . . . . .
C5 C 0.0697(5) 0.2465(3) -0.2212(2) 0.0562(11) Uani 1 1 d . . . . .
H5 H 0.007828 0.207124 -0.255994 0.067 Uiso 1 1 calc R U . . .
C6 C 0.0887(4) 0.2415(2) -0.1512(2) 0.0439(9) Uani 1 1 d . . . . .
H6 H 0.038996 0.198342 -0.140194 0.053 Uiso 1 1 calc R U . . .
C7 C 0.111(4) 0.318(3) -0.3180(14) 0.095(3) Uani 0.540(9) 1 d D U P A 1
C8 C 0.1748(17) 0.4129(8) -0.3130(7) 0.104(4) Uani 0.540(9) 1 d D U P A 1
H8A H 0.156226 0.421640 -0.360046 0.156 Uiso 0.540(9) 1 calc R U P A 1
H8B H 0.267247 0.420034 -0.300187 0.156 Uiso 0.540(9) 1 calc R U P A 1
H8C H 0.138482 0.452787 -0.276024 0.156 Uiso 0.540(9) 1 calc R U P A 1
C9 C -0.0247(15) 0.3085(10) -0.3424(7) 0.114(4) Uani 0.540(9) 1 d D U P A 1
H9A H -0.036032 0.324452 -0.386451 0.171 Uiso 0.540(9) 1 calc R U P A 1
H9B H -0.066024 0.343638 -0.304490 0.171 Uiso 0.540(9) 1 calc R U P A 1
H9C H -0.063232 0.251189 -0.352659 0.171 Uiso 0.540(9) 1 calc R U P A 1
C10 C 0.1855(19) 0.2626(11) -0.3687(8) 0.118(4) Uani 0.540(9) 1 d D U P A 1
H10A H 0.153118 0.205227 -0.374540 0.177 Uiso 0.540(9) 1 calc R U P A 1
H10B H 0.275585 0.274900 -0.348542 0.177 Uiso 0.540(9) 1 calc R U P A 1
H10C H 0.176459 0.271994 -0.415893 0.177 Uiso 0.540(9) 1 calc R U P A 1
C7B C 0.126(4) 0.309(4) -0.3193(16) 0.096(4) Uani 0.460(9) 1 d D U P A 2
C8B C 0.039(2) 0.2224(11) -0.3737(7) 0.124(5) Uani 0.460(9) 1 d D U P A 2
H8BA H 0.044201 0.219760 -0.424259 0.186 Uiso 0.460(9) 1 calc R U P A 2
H8BB H -0.049592 0.220862 -0.364098 0.186 Uiso 0.460(9) 1 calc R U P A 2
H8BC H 0.072883 0.175544 -0.364504 0.186 Uiso 0.460(9) 1 calc R U P A 2
C9B C 0.065(2) 0.3789(11) -0.3224(8) 0.105(4) Uani 0.460(9) 1 d D U P A 2
H9BA H 0.050018 0.378406 -0.372805 0.158 Uiso 0.460(9) 1 calc R U P A 2
H9BB H 0.120282 0.429661 -0.293717 0.158 Uiso 0.460(9) 1 calc R U P A 2
H9BC H -0.016556 0.375693 -0.302766 0.158 Uiso 0.460(9) 1 calc R U P A 2
C10B C 0.2513(16) 0.3038(13) -0.3513(8) 0.098(4) Uani 0.460(9) 1 d D U P A 2
H10D H 0.289906 0.258894 -0.341418 0.148 Uiso 0.460(9) 1 calc R U P A 2
H10E H 0.309252 0.355505 -0.329209 0.148 Uiso 0.460(9) 1 calc R U P A 2
H10F H 0.235537 0.293370 -0.403687 0.148 Uiso 0.460(9) 1 calc R U P A 2
C11 C 0.1661(3) 0.4653(2) 0.0315(2) 0.0372(8) Uani 1 1 d . . . . .
H11 H 0.206531 0.456307 -0.011251 0.045 Uiso 1 1 calc R U . . .
C12 C 0.1250(3) 0.5400(2) 0.0592(2) 0.0413(8) Uani 1 1 d . . . . .
H12 H 0.138222 0.581414 0.036471 0.050 Uiso 1 1 calc R U . . .
C13 C 0.0642(4) 0.5530(2) 0.1209(2) 0.0431(9) Uani 1 1 d . . . . .
H13 H 0.031858 0.602869 0.140221 0.052 Uiso 1 1 calc R U . . .
C14 C 0.0514(4) 0.4933(2) 0.1534(2) 0.0421(8) Uani 1 1 d . . . . .
H14 H 0.009212 0.501568 0.195440 0.051 Uiso 1 1 calc R U . . .
C15 C 0.1001(3) 0.41895(19) 0.12520(19) 0.0330(7) Uani 1 1 d . . . . .
C16 C 0.0220(3) 0.3659(2) 0.21458(18) 0.0339(7) Uani 1 1 d D . . . .
C17 C -0.1096(3) 0.3500(2) 0.1969(2) 0.0394(8) Uani 1 1 d D . . . .
H17 H -0.146474 0.335052 0.147844 0.047 Uiso 1 1 calc R U . . .
C18 C -0.1869(4) 0.3561(2) 0.2519(2) 0.0457(9) Uani 1 1 d D . . . .
H18 H -0.276885 0.345927 0.240340 0.055 Uiso 1 1 calc R U . . .
C19 C -0.1341(4) 0.3768(2) 0.3227(2) 0.0470(9) Uani 1 1 d D . . . .
H19 H -0.187722 0.380619 0.359704 0.056 Uiso 1 1 calc R U . . .
C20 C -0.0036(4) 0.3922(3) 0.34047(19) 0.0462(9) Uani 1 1 d D . . . .
C21 C 0.0753(4) 0.3870(2) 0.28620(19) 0.0411(8) Uani 1 1 d D . . . .
H21 H 0.165239 0.397956 0.298252 0.049 Uiso 1 1 calc R U . . .
O1 O 0.0415(3) 0.4110(2) 0.41238(14) 0.0634(8) Uani 1 1 d D . . . .
C22 C 0.1683(5) 0.4551(3) 0.4386(2) 0.0665(13) Uani 1 1 d D . . . .
H22 H 0.230475 0.427828 0.407449 0.080 Uiso 1 1 calc R U . . .
C23 C 0.1728(5) 0.5419(3) 0.4379(3) 0.0786(16) Uani 1 1 d D . . . .
H23A H 0.149160 0.542253 0.388309 0.118 Uiso 1 1 calc R U . . .
H23B H 0.259208 0.571678 0.455606 0.118 Uiso 1 1 calc R U . . .
H23C H 0.112910 0.568502 0.469210 0.118 Uiso 1 1 calc R U . . .
C24 C 0.1953(6) 0.4497(4) 0.5144(3) 0.091(2) Uani 1 1 d D . . . .
H24A H 0.189909 0.392058 0.512394 0.137 Uiso 1 1 calc R U . . .
H24B H 0.132427 0.475000 0.544196 0.137 Uiso 1 1 calc R U . . .
H24C H 0.280940 0.478629 0.535809 0.137 Uiso 1 1 calc R U . . .
C25 C -0.0869(3) 0.2551(2) -0.0367(2) 0.0379(8) Uani 1 1 d . . . . .
H25 H -0.064782 0.294809 -0.060217 0.046 Uiso 1 1 calc R U . . .
C26 C -0.2111(4) 0.2183(2) -0.0478(2) 0.0455(9) Uani 1 1 d . . . . .
H26 H -0.273375 0.232529 -0.077703 0.055 Uiso 1 1 calc R U . . .
C27 C -0.2440(4) 0.1594(2) -0.0141(2) 0.0448(9) Uani 1 1 d . . . . .
H27 H -0.328120 0.130162 -0.023453 0.054 Uiso 1 1 calc R U . . .
C28 C -0.1546(3) 0.1440(2) 0.0326(2) 0.0406(8) Uani 1 1 d . . . . .
H28 H -0.176432 0.104271 0.056105 0.049 Uiso 1 1 calc R U . . .
C29 C -0.0280(3) 0.1880(2) 0.04574(19) 0.0326(7) Uani 1 1 d . . . . .
C30 C 0.0374(3) 0.1252(2) 0.1338(2) 0.0361(7) Uani 1 1 d . . . . .
C31 C 0.0538(4) 0.0446(2) 0.0994(2) 0.0458(9) Uani 1 1 d . . . . .
H31 H 0.079371 0.029825 0.052308 0.055 Uiso 1 1 calc R U . . .
C32 C 0.0324(5) -0.0138(3) 0.1348(3) 0.0595(12) Uani 1 1 d . . . . .
H32 H 0.042233 -0.069026 0.111421 0.071 Uiso 1 1 calc R U . . .
C33 C -0.0029(5) 0.0079(3) 0.2036(3) 0.0619(12) Uani 1 1 d . . . . .
H33 H -0.017377 -0.032302 0.227434 0.074 Uiso 1 1 calc R U . . .
C34 C -0.0174(5) 0.0884(3) 0.2380(2) 0.0602(11) Uani 1 1 d D U . . .
C35 C 0.0020(4) 0.1472(2) 0.2028(2) 0.0469(9) Uani 1 1 d . . . . .
H35 H -0.009075 0.202144 0.226099 0.056 Uiso 1 1 calc R U . . .
O2 O -0.0670(7) 0.1085(5) 0.3043(3) 0.0741(17) Uani 0.695(3) 1 d D U P B 1
C36 C -0.0313(10) 0.1896(6) 0.3534(4) 0.086(2) Uani 0.695(3) 1 d D U P B 1
H36 H -0.065642 0.228117 0.329872 0.103 Uiso 0.695(3) 1 calc R U P B 1
C37 C 0.1122(10) 0.2175(6) 0.3736(5) 0.112(3) Uani 0.695(3) 1 d D U P B 1
H37A H 0.150258 0.223233 0.330973 0.168 Uiso 0.695(3) 1 calc R U P B 1
H37B H 0.150371 0.176727 0.390747 0.168 Uiso 0.695(3) 1 calc R U P B 1
H37C H 0.127838 0.270373 0.411994 0.168 Uiso 0.695(3) 1 calc R U P B 1
C38 C -0.1021(12) 0.1916(8) 0.4189(5) 0.122(4) Uani 0.695(3) 1 d D U P B 1
H38A H -0.076440 0.244854 0.456324 0.183 Uiso 0.695(3) 1 calc R U P B 1
H38B H -0.080951 0.147930 0.438332 0.183 Uiso 0.695(3) 1 calc R U P B 1
H38C H -0.194075 0.183420 0.404162 0.183 Uiso 0.695(3) 1 calc R U P B 1
O2B O -0.0260(18) 0.0980(10) 0.3094(6) 0.084(3) Uani 0.305(3) 1 d D U P B 2
C36B C -0.0002(13) 0.1754(8) 0.3663(7) 0.095(4) Uani 0.305(3) 1 d D U P B 2
H36B H 0.048088 0.217728 0.348938 0.114 Uiso 0.305(3) 1 calc R U P B 2
C37B C 0.0756(19) 0.1659(13) 0.4309(8) 0.121(6) Uani 0.305(3) 1 d D U P B 2
H37D H 0.093080 0.218668 0.469519 0.181 Uiso 0.305(3) 1 calc R U P B 2
H37E H 0.027030 0.125132 0.448133 0.181 Uiso 0.305(3) 1 calc R U P B 2
H37F H 0.156264 0.147836 0.417269 0.181 Uiso 0.305(3) 1 calc R U P B 2
C38B C -0.1302(16) 0.1979(14) 0.3824(12) 0.140(7) Uani 0.305(3) 1 d D U P B 2
H38D H -0.119870 0.250495 0.420956 0.210 Uiso 0.305(3) 1 calc R U P B 2
H38E H -0.176825 0.202486 0.338603 0.210 Uiso 0.305(3) 1 calc R U P B 2
H38F H -0.177855 0.155318 0.397892 0.210 Uiso 0.305(3) 1 calc R U P B 2
C39 C 0.2689(4) 0.1325(2) -0.0940(2) 0.0489(9) Uani 1 1 d . . . . .
H39 H 0.233611 0.155067 -0.128703 0.059 Uiso 1 1 calc R U . . .
C40 C 0.3203(5) 0.0613(3) -0.1189(3) 0.0582(12) Uani 1 1 d . . . . .
H40 H 0.321394 0.036301 -0.169288 0.070 Uiso 1 1 calc R U . . .
C41 C 0.3701(4) 0.0273(2) -0.0689(3) 0.0537(11) Uani 1 1 d . . . . .
H41 H 0.402766 -0.022994 -0.084603 0.064 Uiso 1 1 calc R U . . .
C42 C 0.3719(4) 0.0665(2) 0.0031(2) 0.0467(9) Uani 1 1 d . . . . .
H42 H 0.406708 0.043762 0.037814 0.056 Uiso 1 1 calc R U . . .
C43 C 0.3217(3) 0.1416(2) 0.0263(2) 0.0369(8) Uani 1 1 d . . . . .
C44 C 0.4158(5) 0.1659(4) 0.1463(3) 0.0407(12) Uani 0.837(4) 1 d D U P C 1
C45 C 0.5448(5) 0.1875(5) 0.1439(3) 0.0459(11) Uani 0.837(4) 1 d D U P C 1
H45 H 0.572178 0.214235 0.110406 0.055 Uiso 0.837(4) 1 calc R U P C 1
C46 C 0.6332(5) 0.1695(5) 0.1912(3) 0.0550(13) Uani 0.837(4) 1 d D U P C 1
H46 H 0.721608 0.184015 0.189777 0.066 Uiso 0.837(4) 1 calc R U P C 1
C47 C 0.5951(5) 0.1311(3) 0.2401(3) 0.0593(13) Uani 0.837(4) 1 d D U P C 1
H47 H 0.656645 0.119584 0.272353 0.071 Uiso 0.837(4) 1 calc R U P C 1
C48 C 0.4656(6) 0.1092(3) 0.2421(3) 0.0606(12) Uani 0.837(4) 1 d D U P C 1
C49 C 0.3761(5) 0.1262(3) 0.1948(3) 0.0495(11) Uani 0.837(4) 1 d D U P C 1
H49 H 0.287848 0.110559 0.195616 0.059 Uiso 0.837(4) 1 calc R U P C 1
O3 O 0.4360(5) 0.0727(3) 0.2937(2) 0.0772(12) Uani 0.837(4) 1 d D U P C 1
C50 C 0.3154(8) 0.0212(4) 0.2836(4) 0.086(2) Uani 0.837(4) 1 d D U P C 1
H50 H 0.245376 0.050616 0.271911 0.104 Uiso 0.837(4) 1 calc R U P C 1
C51 C 0.3017(11) 0.0056(6) 0.3559(4) 0.121(3) Uani 0.837(4) 1 d D U P C 1
H51A H 0.218175 -0.026627 0.353195 0.181 Uiso 0.837(4) 1 calc R U P C 1
H51B H 0.309116 0.058120 0.394359 0.181 Uiso 0.837(4) 1 calc R U P C 1
H51C H 0.368874 -0.024646 0.366634 0.181 Uiso 0.837(4) 1 calc R U P C 1
C52 C 0.3134(10) -0.0564(4) 0.2231(4) 0.105(3) Uani 0.837(4) 1 d D U P C 1
H52A H 0.309540 -0.044523 0.176947 0.157 Uiso 0.837(4) 1 calc R U P C 1
H52B H 0.238551 -0.095647 0.222537 0.157 Uiso 0.837(4) 1 calc R U P C 1
H52C H 0.390869 -0.079897 0.230257 0.157 Uiso 0.837(4) 1 calc R U P C 1
C44B C 0.4189(14) 0.177(2) 0.1540(9) 0.045(3) Uani 0.163(4) 1 d D U P C 2
C45B C 0.5491(14) 0.183(3) 0.1494(10) 0.047(3) Uani 0.163(4) 1 d D U P C 2
H45B H 0.582018 0.192381 0.108369 0.056 Uiso 0.163(4) 1 calc R U P C 2
C46B C 0.6305(11) 0.175(2) 0.2058(9) 0.053(3) Uani 0.163(4) 1 d D U P C 2
H46B H 0.718746 0.175244 0.201677 0.064 Uiso 0.163(4) 1 calc R U P C 2
C47B C 0.5843(10) 0.1665(16) 0.2671(7) 0.057(3) Uani 0.163(4) 1 d D U P C 2
H47B H 0.640228 0.159612 0.304651 0.069 Uiso 0.163(4) 1 calc R U P C 2
C48B C 0.4570(10) 0.1680(11) 0.2747(5) 0.061(3) Uani 0.163(4) 1 d D U P C 2
C49B C 0.3728(10) 0.1705(15) 0.2169(7) 0.050(3) Uani 0.163(4) 1 d D U P C 2
H49B H 0.284190 0.168078 0.220700 0.060 Uiso 0.163(4) 1 calc R U P C 2
O3B O 0.4180(11) 0.1574(10) 0.3370(5) 0.072(3) Uani 0.163(4) 1 d D U P C 2
C50B C 0.5086(16) 0.1786(10) 0.4012(5) 0.089(6) Uani 0.163(4) 1 d D U P C 2
H50B H 0.592738 0.162896 0.387987 0.107 Uiso 0.163(4) 1 calc R U P C 2
C51B C 0.460(3) 0.1352(14) 0.4522(8) 0.127(11) Uani 0.163(4) 1 d D U P C 2
H51D H 0.522131 0.149693 0.495830 0.191 Uiso 0.163(4) 1 calc R U P C 2
H51E H 0.378643 0.151627 0.465633 0.191 Uiso 0.163(4) 1 calc R U P C 2
H51F H 0.448708 0.075794 0.428492 0.191 Uiso 0.163(4) 1 calc R U P C 2
C52B C 0.520(4) 0.2709(9) 0.4328(12) 0.101(11) Uani 0.163(4) 1 d D U P C 2
H52D H 0.581220 0.289880 0.477048 0.152 Uiso 0.163(4) 1 calc R U P C 2
H52E H 0.550702 0.296680 0.397466 0.152 Uiso 0.163(4) 1 calc R U P C 2
H52F H 0.437063 0.285940 0.444202 0.152 Uiso 0.163(4) 1 calc R U P C 2
C53 C 0.4729(4) 0.3356(2) -0.0157(2) 0.0437(9) Uani 1 1 d . . . . .
H53 H 0.439303 0.306218 -0.064437 0.052 Uiso 1 1 calc R U . . .
C54 C 0.5957(4) 0.3741(3) -0.0019(3) 0.0530(10) Uani 1 1 d . . . . .
H54 H 0.645620 0.372659 -0.040307 0.064 Uiso 1 1 calc R U . . .
C55 C 0.6465(4) 0.4157(3) 0.0695(3) 0.0521(10) Uani 1 1 d . . . . .
H55 H 0.731009 0.444618 0.080358 0.063 Uiso 1 1 calc R U . . .
C56 C 0.5744(4) 0.4148(2) 0.1236(2) 0.0469(9) Uani 1 1 d . . . . .
H56 H 0.609175 0.442321 0.172537 0.056 Uiso 1 1 calc R U . . .
C57 C 0.4469(3) 0.3726(2) 0.1074(2) 0.0365(7) Uani 1 1 d . . . . .
C58 C 0.411(4) 0.4063(15) 0.2327(8) 0.041(2) Uani 0.305(3) 1 d D U P B 3
C59 C 0.403(3) 0.4894(15) 0.2561(12) 0.044(2) Uani 0.305(3) 1 d D U P B 3
H59 H 0.377854 0.516323 0.222410 0.053 Uiso 0.305(3) 1 calc R U P B 3
C60 C 0.433(2) 0.5332(12) 0.3296(12) 0.052(2) Uani 0.305(3) 1 d D U P B 3
H60 H 0.428009 0.590064 0.346188 0.062 Uiso 0.305(3) 1 calc R U P B 3
C61 C 0.470(4) 0.4941(12) 0.3778(12) 0.052(2) Uani 0.305(3) 1 d D U P B 3
H61 H 0.491858 0.524435 0.427630 0.062 Uiso 0.305(3) 1 calc R U P B 3
C62 C 0.477(2) 0.4117(11) 0.3553(9) 0.049(2) Uani 0.305(3) 1 d D U P B 3
C63 C 0.448(3) 0.3667(14) 0.2822(10) 0.045(2) Uani 0.305(3) 1 d D U P B 3
H63 H 0.453443 0.309822 0.266304 0.054 Uiso 0.305(3) 1 calc R U P B 3
O4 O 0.5158(11) 0.3816(7) 0.4102(7) 0.053(2) Uani 0.305(3) 1 d D U P B 3
C64 C 0.4948(15) 0.2935(9) 0.3945(10) 0.054(3) Uani 0.305(3) 1 d D U P B 3
H64 H 0.529883 0.268774 0.348336 0.065 Uiso 0.305(3) 1 calc R U P B 3
C65 C 0.3541(13) 0.2594(9) 0.3843(8) 0.062(3) Uani 0.305(3) 1 d D U P B 3
H65A H 0.308623 0.279200 0.348651 0.093 Uiso 0.305(3) 1 calc R U P B 3
H65B H 0.319841 0.277623 0.430570 0.093 Uiso 0.305(3) 1 calc R U P B 3
H65C H 0.343142 0.199391 0.367043 0.093 Uiso 0.305(3) 1 calc R U P B 3
C66 C 0.5698(18) 0.2732(10) 0.4543(9) 0.068(4) Uani 0.305(3) 1 d D U P B 3
H66A H 0.527244 0.222431 0.460054 0.102 Uiso 0.305(3) 1 calc R U P B 3
H66B H 0.575121 0.318011 0.499713 0.102 Uiso 0.305(3) 1 calc R U P B 3
H66C H 0.655871 0.266016 0.441971 0.102 Uiso 0.305(3) 1 calc R U P B 3
C58C C 0.410(3) 0.4059(13) 0.2340(7) 0.041(2) Uani 0.326(3) 1 d D U P B 4
C59C C 0.4263(18) 0.4913(13) 0.2569(11) 0.045(2) Uani 0.326(3) 1 d D U P B 4
H59C H 0.417967 0.519294 0.221923 0.054 Uiso 0.326(3) 1 calc R U P B 4
C60C C 0.455(2) 0.5366(11) 0.3301(11) 0.051(2) Uani 0.326(3) 1 d D U P B 4
H60C H 0.466722 0.594797 0.344606 0.061 Uiso 0.326(3) 1 calc R U P B 4
C61C C 0.466(4) 0.4966(11) 0.3807(11) 0.052(2) Uani 0.326(3) 1 d D U P B 4
H61C H 0.483992 0.527365 0.430620 0.062 Uiso 0.326(3) 1 calc R U P B 4
C62C C 0.4504(17) 0.4127(10) 0.3602(8) 0.049(2) Uani 0.326(3) 1 d D U P B 4
C63C C 0.426(2) 0.3670(13) 0.2872(9) 0.045(2) Uani 0.326(3) 1 d D U P B 4
H63C H 0.420624 0.309059 0.273210 0.054 Uiso 0.326(3) 1 calc R U P B 4
O4C O 0.4619(11) 0.3825(7) 0.4180(6) 0.055(2) Uani 0.326(3) 1 d D U P B 4
C64C C 0.4576(15) 0.2951(9) 0.4048(9) 0.057(3) Uani 0.326(3) 1 d D U P B 4
H64C H 0.392958 0.261058 0.363465 0.068 Uiso 0.326(3) 1 calc R U P B 4
C65C C 0.4336(17) 0.2821(10) 0.4771(7) 0.072(4) Uani 0.326(3) 1 d D U P B 4
H65D H 0.356179 0.303941 0.492353 0.108 Uiso 0.326(3) 1 calc R U P B 4
H65E H 0.506230 0.310577 0.513706 0.108 Uiso 0.326(3) 1 calc R U P B 4
H65F H 0.422858 0.223331 0.471474 0.108 Uiso 0.326(3) 1 calc R U P B 4
C66C C 0.5932(14) 0.2780(10) 0.3949(9) 0.069(4) Uani 0.326(3) 1 d D U P B 4
H66D H 0.591632 0.219349 0.370725 0.104 Uiso 0.326(3) 1 calc R U P B 4
H66E H 0.644751 0.294099 0.442339 0.104 Uiso 0.326(3) 1 calc R U P B 4
H66F H 0.630441 0.309488 0.365271 0.104 Uiso 0.326(3) 1 calc R U P B 4
C67 C 0.3187(15) 0.7064(11) 0.2344(11) 0.161(5) Uani 0.6309(19) 1 d D U P D 1
H67A H 0.283286 0.735858 0.203297 0.241 Uiso 0.6309(19) 1 calc R U P D 1
H67B H 0.309294 0.734483 0.284922 0.241 Uiso 0.6309(19) 1 calc R U P D 1
H67C H 0.273063 0.650244 0.219984 0.241 Uiso 0.6309(19) 1 calc R U P D 1
C68 C 0.4536(19) 0.7044(11) 0.2269(12) 0.157(4) Uani 0.6309(19) 1 d D U P D 1
H68A H 0.459823 0.666512 0.178384 0.188 Uiso 0.6309(19) 1 calc R U P D 1
H68B H 0.489618 0.680592 0.263030 0.188 Uiso 0.6309(19) 1 calc R U P D 1
C69 C 0.5374(17) 0.7850(11) 0.2355(10) 0.197(5) Uani 0.6309(19) 1 d D U P D 1
H69A H 0.495805 0.812350 0.203796 0.236 Uiso 0.6309(19) 1 calc R U P D 1
H69B H 0.619194 0.772569 0.217550 0.236 Uiso 0.6309(19) 1 calc R U P D 1
C70 C 0.567(2) 0.8468(12) 0.3128(11) 0.232(6) Uani 0.6309(19) 1 d D U P D 1
H70A H 0.588922 0.817179 0.347528 0.279 Uiso 0.6309(19) 1 calc R U P D 1
H70B H 0.490723 0.872017 0.326326 0.279 Uiso 0.6309(19) 1 calc R U P D 1
C71 C 0.682(2) 0.9163(13) 0.3183(14) 0.253(7) Uani 0.6309(19) 1 d D U P D 1
H71A H 0.738045 0.892111 0.282425 0.304 Uiso 0.6309(19) 1 calc R U P D 1
H71B H 0.645676 0.958982 0.302021 0.304 Uiso 0.6309(19) 1 calc R U P D 1
C72 C 0.763(3) 0.9579(17) 0.3859(17) 0.305(10) Uani 0.6309(19) 1 d D U P D 1
H72A H 0.825320 0.923515 0.393904 0.458 Uiso 0.6309(19) 1 calc R U P D 1
H72B H 0.710211 0.968393 0.425753 0.458 Uiso 0.6309(19) 1 calc R U P D 1
H72C H 0.806681 1.010118 0.383734 0.458 Uiso 0.6309(19) 1 calc R U P D 1
C67B C 0.708(3) 1.013(3) 0.439(3) 0.316(14) Uani 0.3691(19) 1 d D U P D 2
H67D H 0.632613 1.025672 0.463268 0.474 Uiso 0.3691(19) 1 calc R U P D 2
H67E H 0.733962 1.054249 0.416140 0.474 Uiso 0.3691(19) 1 calc R U P D 2
H67F H 0.687243 0.958703 0.402015 0.474 Uiso 0.3691(19) 1 calc R U P D 2
C68B C 0.8172(19) 1.011(3) 0.495(2) 0.312(15) Uani 0.3691(19) 1 d D U P D 2
H68C H 0.833273 1.065118 0.532752 0.374 Uiso 0.3691(19) 1 calc R U P D 2
H68D H 0.786793 0.970061 0.518700 0.374 Uiso 0.3691(19) 1 calc R U P D 2
C69B C 0.9436(18) 0.992(3) 0.4697(11) 0.303(15) Uani 0.3691(19) 1 d D U P D 2
H69C H 0.966609 1.024624 0.437515 0.364 Uiso 0.3691(19) 1 calc R U P D 2
H69D H 0.932570 0.933252 0.440375 0.364 Uiso 0.3691(19) 1 calc R U P D 2
C58B C 0.407(3) 0.4175(10) 0.2277(7) 0.042(2) Uani 0.3690(19) 1 d D U P B 2
C59B C 0.449(2) 0.3867(9) 0.2817(8) 0.048(2) Uani 0.3690(19) 1 d D U P B 2
H59B H 0.452669 0.329811 0.271475 0.058 Uiso 0.3690(19) 1 calc R U P B 2
C60B C 0.4864(15) 0.4405(7) 0.3515(7) 0.055(2) Uani 0.3690(19) 1 d D U P B 2
H60B H 0.513745 0.420325 0.389610 0.066 Uiso 0.3690(19) 1 calc R U P B 2
C61B C 0.4834(15) 0.5222(7) 0.3647(8) 0.057(2) Uani 0.3690(19) 1 d D U P B 2
H61B H 0.516387 0.559434 0.411108 0.069 Uiso 0.3690(19) 1 calc R U P B 2
C62B C 0.4333(17) 0.5515(7) 0.3118(7) 0.056(2) Uani 0.3690(19) 1 d D U P B 2
C63B C 0.396(2) 0.4994(9) 0.2414(8) 0.048(2) Uani 0.3690(19) 1 d D U P B 2
H63B H 0.363750 0.519527 0.204105 0.058 Uiso 0.3690(19) 1 calc R U P B 2
O4B O 0.4282(10) 0.6344(6) 0.3317(6) 0.087(2) Uani 0.3690(19) 1 d D U P B 2
C64B C 0.357(2) 0.6702(11) 0.2858(10) 0.121(4) Uani 0.3690(19) 1 d D U P B 2
H64B H 0.272201 0.635537 0.265846 0.145 Uiso 0.3690(19) 1 calc R U P B 2
C65B C 0.340(2) 0.7547(12) 0.3349(13) 0.136(7) Uani 0.3690(19) 1 d D U P B 2
H65G H 0.420134 0.792249 0.344619 0.204 Uiso 0.3690(19) 1 calc R U P B 2
H65H H 0.313447 0.749853 0.380637 0.204 Uiso 0.3690(19) 1 calc R U P B 2
H65I H 0.273815 0.776198 0.310765 0.204 Uiso 0.3690(19) 1 calc R U P B 2
C66B C 0.426(3) 0.685(2) 0.2249(15) 0.150(6) Uani 0.3690(19) 1 d D U P B 2
H66G H 0.370788 0.660346 0.178777 0.225 Uiso 0.3690(19) 1 calc R U P B 2
H66H H 0.504198 0.660256 0.222929 0.225 Uiso 0.3690(19) 1 calc R U P B 2
H66I H 0.447702 0.744159 0.233516 0.225 Uiso 0.3690(19) 1 calc R U P B 2

loop_
_atom_site_aniso_label
_atom_site_aniso_U_11
_atom_site_aniso_U_22
_atom_site_aniso_U_33
_atom_site_aniso_U_23
_atom_site_aniso_U_13
_atom_site_aniso_U_12
Ru1 0.02877(14) 0.02459(13) 0.03965(14) 0.01122(10) 0.00849(10) 0.00745(10)
Ru2 0.02818(14) 0.02709(13) 0.03899(14) 0.01080(10) 0.00440(10) 0.00398(10)
N1 0.0303(14) 0.0219(12) 0.0441(15) 0.0099(11) 0.0089(12) 0.0069(11)
N2 0.0323(15) 0.0259(13) 0.0407(15) 0.0103(11) 0.0096(12) 0.0057(11)
N3 0.0299(14) 0.0255(13) 0.0418(15) 0.0105(11) 0.0061(11) 0.0081(11)
N4 0.0314(15) 0.0272(14) 0.0451(16) 0.0137(12) 0.0053(12) 0.0014(11)
N5 0.0317(15) 0.0240(13) 0.0475(16) 0.0087(12) 0.0067(12) 0.0101(11)
N6 0.0297(15) 0.0277(14) 0.0511(17) 0.0151(12) 0.0013(12) 0.0075(11)
N7 0.0294(15) 0.0294(14) 0.0540(18) 0.0159(13) 0.0125(13) 0.0089(11)
N8 0.0332(16) 0.0292(14) 0.0475(17) 0.0057(12) 0.0046(13) 0.0016(12)
C1 0.042(2) 0.0393(19) 0.0426(19) 0.0147(15) 0.0145(16) 0.0154(16)
C2 0.050(2) 0.042(2) 0.049(2) 0.0176(17) 0.0205(17) 0.0191(17)
C3 0.072(3) 0.060(3) 0.056(3) 0.028(2) 0.031(2) 0.024(2)
C4 0.086(4) 0.073(3) 0.053(3) 0.028(2) 0.028(3) 0.038(3)
C5 0.058(3) 0.065(3) 0.041(2) 0.0050(19) 0.0033(19) 0.023(2)
C6 0.047(2) 0.041(2) 0.045(2) 0.0100(16) 0.0109(17) 0.0175(17)
C7 0.132(8) 0.127(8) 0.049(4) 0.042(5) 0.027(5) 0.056(6)
C8 0.149(10) 0.120(8) 0.073(6) 0.064(6) 0.041(7) 0.037(7)
C9 0.156(10) 0.133(9) 0.062(6) 0.046(6) -0.008(6) 0.032(8)
C10 0.159(11) 0.145(10) 0.059(6) 0.022(7) 0.033(7) 0.070(8)
C7B 0.132(8) 0.130(9) 0.049(5) 0.042(5) 0.028(5) 0.053(6)
C8B 0.173(10) 0.149(10) 0.046(6) 0.025(6) 0.008(7) 0.023(9)
C9B 0.140(10) 0.137(9) 0.065(6) 0.050(7) 0.020(7) 0.070(8)
C10B 0.124(11) 0.143(11) 0.050(7) 0.044(7) 0.035(7) 0.053(8)
C11 0.0315(18) 0.0355(18) 0.050(2) 0.0186(15) 0.0130(15) 0.0058(14)
C12 0.0363(19) 0.0312(17) 0.065(2) 0.0228(17) 0.0163(17) 0.0106(15)
C13 0.041(2) 0.0288(17) 0.064(2) 0.0147(16) 0.0150(17) 0.0123(15)
C14 0.044(2) 0.0323(18) 0.051(2) 0.0088(15) 0.0175(17) 0.0101(15)
C15 0.0297(17) 0.0251(15) 0.0428(18) 0.0072(13) 0.0073(14) 0.0057(13)
C16 0.0342(18) 0.0283(16) 0.0386(17) 0.0077(13) 0.0095(14) 0.0056(13)
C17 0.0371(19) 0.0383(19) 0.0425(19) 0.0132(15) 0.0041(15) 0.0037(15)
C18 0.037(2) 0.043(2) 0.055(2) 0.0140(17) 0.0091(17) 0.0038(16)
C19 0.049(2) 0.049(2) 0.045(2) 0.0134(17) 0.0182(17) 0.0084(18)
C20 0.049(2) 0.052(2) 0.0351(18) 0.0090(16) 0.0057(16) 0.0088(18)
C21 0.036(2) 0.044(2) 0.0392(19) 0.0071(15) 0.0036(15) 0.0050(16)
O1 0.061(2) 0.090(2) 0.0332(14) 0.0110(14) 0.0075(13) 0.0098(17)
C22 0.063(3) 0.085(4) 0.041(2) 0.001(2) -0.003(2) 0.024(3)
C23 0.072(4) 0.082(4) 0.062(3) -0.003(3) -0.006(3) 0.013(3)
C24 0.099(5) 0.123(5) 0.042(3) 0.009(3) -0.007(3) 0.039(4)
C25 0.0346(19) 0.0346(18) 0.048(2) 0.0155(15) 0.0067(15) 0.0117(14)
C26 0.038(2) 0.047(2) 0.054(2) 0.0172(17) 0.0013(16) 0.0132(17)
C27 0.0286(19) 0.047(2) 0.056(2) 0.0120(17) 0.0041(16) 0.0035(16)
C28 0.0350(19) 0.0345(18) 0.052(2) 0.0130(16) 0.0070(16) 0.0018(15)
C29 0.0287(17) 0.0278(16) 0.0414(18) 0.0103(13) 0.0076(13) 0.0036(13)
C30 0.0312(18) 0.0326(17) 0.0456(19) 0.0159(15) 0.0032(14) 0.0004(14)
C31 0.058(2) 0.0333(18) 0.049(2) 0.0150(16) 0.0156(18) 0.0073(17)
C32 0.081(3) 0.034(2) 0.068(3) 0.0223(19) 0.016(2) 0.005(2)
C33 0.086(4) 0.044(2) 0.061(3) 0.029(2) 0.012(2) -0.001(2)
C34 0.084(3) 0.053(2) 0.044(2) 0.0173(18) 0.013(2) 0.003(2)
C35 0.055(2) 0.038(2) 0.045(2) 0.0118(16) 0.0054(18) 0.0016(17)
O2 0.113(5) 0.071(3) 0.048(2) 0.027(2) 0.021(3) 0.021(3)
C36 0.135(5) 0.087(4) 0.043(3) 0.023(3) 0.014(4) 0.033(4)
C37 0.148(8) 0.090(6) 0.081(6) 0.006(5) -0.025(6) 0.032(6)
C38 0.164(9) 0.157(8) 0.044(4) 0.021(5) 0.020(5) 0.040(7)
O2B 0.131(6) 0.076(5) 0.049(4) 0.025(4) 0.019(5) 0.011(5)
C36B 0.136(6) 0.093(6) 0.058(5) 0.022(5) 0.014(5) 0.023(6)
C37B 0.150(11) 0.118(10) 0.089(10) 0.026(9) -0.005(10) 0.030(10)
C38B 0.161(12) 0.144(11) 0.100(11) 0.020(11) 0.008(11) 0.018(11)
C39 0.055(2) 0.041(2) 0.050(2) 0.0067(17) 0.0082(18) 0.0229(18)
C40 0.063(3) 0.045(2) 0.058(3) -0.0031(19) 0.001(2) 0.026(2)
C41 0.045(2) 0.0330(19) 0.072(3) -0.0002(18) -0.006(2) 0.0149(17)
C42 0.036(2) 0.0318(18) 0.068(3) 0.0106(17) -0.0060(17) 0.0106(15)
C43 0.0277(17) 0.0278(16) 0.055(2) 0.0115(15) 0.0039(15) 0.0067(13)
C44 0.038(2) 0.031(3) 0.051(2) 0.010(2) -0.0033(18) 0.0074(17)
C45 0.040(2) 0.036(2) 0.056(2) 0.0052(19) -0.0023(19) 0.0106(18)
C46 0.046(2) 0.046(2) 0.059(3) -0.002(3) -0.012(2) 0.014(2)
C47 0.059(3) 0.053(3) 0.056(3) 0.003(2) -0.016(2) 0.021(2)
C48 0.072(3) 0.054(2) 0.054(2) 0.016(2) -0.008(2) 0.016(2)
C49 0.050(2) 0.044(2) 0.055(3) 0.016(2) 0.000(2) 0.010(2)
O3 0.096(3) 0.076(3) 0.064(2) 0.031(2) -0.009(2) 0.015(2)
C50 0.114(5) 0.078(4) 0.077(4) 0.042(3) 0.000(4) 0.013(4)
C51 0.173(9) 0.113(6) 0.098(6) 0.069(5) 0.009(6) 0.020(6)
C52 0.152(8) 0.072(5) 0.089(5) 0.030(4) 0.004(5) 0.007(5)
C44B 0.042(5) 0.036(5) 0.054(5) 0.012(5) -0.003(5) 0.012(5)
C45B 0.043(5) 0.037(5) 0.055(5) 0.006(5) -0.004(5) 0.011(5)
C46B 0.048(5) 0.044(5) 0.057(5) 0.003(5) -0.011(5) 0.014(5)
C47B 0.058(5) 0.050(5) 0.057(5) 0.008(5) -0.009(5) 0.016(5)
C48B 0.066(4) 0.057(4) 0.058(4) 0.017(4) -0.006(4) 0.014(4)
C49B 0.052(5) 0.044(5) 0.055(5) 0.016(4) -0.005(4) 0.014(5)
O3B 0.083(6) 0.074(5) 0.060(5) 0.030(5) -0.010(5) 0.010(5)
C50B 0.096(10) 0.098(10) 0.073(10) 0.031(9) -0.007(9) 0.010(10)
C51B 0.13(2) 0.14(2) 0.110(19) 0.035(18) 0.013(18) 0.001(19)
C52B 0.10(2) 0.108(19) 0.074(19) 0.006(17) -0.018(18) 0.008(18)
C53 0.0340(19) 0.044(2) 0.060(2) 0.0202(18) 0.0177(17) 0.0134(16)
C54 0.037(2) 0.056(2) 0.074(3) 0.027(2) 0.023(2) 0.0119(18)
C55 0.030(2) 0.048(2) 0.082(3) 0.026(2) 0.0106(19) 0.0030(17)
C56 0.035(2) 0.038(2) 0.068(3) 0.0182(18) 0.0056(18) 0.0026(16)
C57 0.0267(17) 0.0251(16) 0.058(2) 0.0128(15) 0.0075(15) 0.0037(13)
C58 0.031(3) 0.036(4) 0.052(4) 0.009(3) 0.000(3) 0.000(4)
C59 0.038(4) 0.037(4) 0.054(4) 0.013(3) -0.001(4) 0.003(4)
C60 0.048(4) 0.042(3) 0.059(4) 0.008(3) -0.005(3) 0.006(3)
C61 0.050(4) 0.041(4) 0.056(4) 0.008(3) -0.006(3) 0.002(4)
C62 0.048(4) 0.040(3) 0.054(3) 0.010(3) -0.006(3) 0.003(4)
C63 0.038(4) 0.038(4) 0.051(4) 0.007(3) -0.003(3) 0.000(4)
O4 0.056(5) 0.050(3) 0.049(4) 0.012(3) -0.008(4) 0.011(4)
C64 0.067(6) 0.050(4) 0.051(5) 0.020(4) -0.003(5) 0.016(5)
C65 0.085(9) 0.046(7) 0.057(7) 0.017(6) 0.017(7) 0.013(6)
C66 0.088(9) 0.061(7) 0.054(7) 0.019(6) -0.022(7) 0.022(7)
C58C 0.030(3) 0.035(4) 0.052(3) 0.008(3) 0.000(3) 0.000(4)
C59C 0.038(4) 0.039(4) 0.054(4) 0.012(3) 0.000(4) 0.003(4)
C60C 0.050(4) 0.040(3) 0.058(4) 0.010(3) -0.004(3) 0.005(3)
C61C 0.050(4) 0.041(4) 0.056(4) 0.008(3) -0.006(3) 0.001(4)
C62C 0.047(4) 0.042(3) 0.053(3) 0.011(3) -0.006(3) 0.000(3)
C63C 0.038(4) 0.038(4) 0.051(3) 0.008(3) -0.005(3) 0.000(4)
O4C 0.058(5) 0.053(3) 0.049(4) 0.013(3) -0.007(4) 0.009(4)
C64C 0.065(6) 0.055(4) 0.052(5) 0.019(4) 0.000(5) 0.011(5)
C65C 0.085(8) 0.074(7) 0.051(6) 0.013(6) 0.006(6) 0.003(7)
C66C 0.065(8) 0.061(7) 0.071(8) 0.007(6) 0.003(7) 0.004(7)
C67 0.154(10) 0.137(9) 0.181(10) 0.037(8) 0.001(9) 0.029(8)
C68 0.158(9) 0.137(8) 0.161(8) 0.023(7) 0.032(7) 0.014(7)
C69 0.202(10) 0.158(9) 0.206(9) 0.018(8) 0.028(9) 0.035(8)
C70 0.248(13) 0.177(11) 0.246(12) 0.026(10) 0.004(11) 0.050(10)
C71 0.281(15) 0.183(13) 0.268(14) 0.036(12) -0.007(13) 0.045(11)
C72 0.37(2) 0.193(17) 0.32(2) 0.053(16) -0.024(19) 0.033(17)
C67B 0.39(3) 0.21(2) 0.34(3) 0.11(2) -0.01(2) 0.01(2)
C68B 0.39(3) 0.20(2) 0.37(3) 0.15(2) 0.00(3) 0.01(3)
C69B 0.39(4) 0.19(2) 0.37(3) 0.16(2) 0.01(3) 0.01(3)
C58B 0.031(3) 0.038(4) 0.051(3) 0.008(3) 0.001(3) -0.002(4)
C59B 0.039(4) 0.043(4) 0.053(3) 0.007(3) -0.003(3) 0.000(4)
C60B 0.049(3) 0.048(3) 0.058(3) 0.006(3) -0.006(3) 0.002(3)
C61B 0.050(4) 0.048(4) 0.060(4) 0.001(4) -0.009(4) 0.003(4)
C62B 0.046(4) 0.045(4) 0.063(4) 0.002(3) -0.007(3) 0.006(3)
C63B 0.039(4) 0.039(4) 0.057(4) 0.004(3) -0.004(4) 0.006(3)
O4B 0.077(5) 0.070(4) 0.093(5) 0.002(4) -0.009(4) 0.008(4)
C64B 0.117(8) 0.104(7) 0.131(7) 0.019(6) 0.008(7) 0.023(7)
C65B 0.127(12) 0.110(11) 0.157(13) 0.003(11) 0.015(11) 0.063(10)
C66B 0.151(12) 0.127(11) 0.156(10) 0.022(10) 0.036(10) 0.004(10)

loop_
_atom_type_symbol
_atom_type_description
_atom_type_scat_dispersion_real
_atom_type_scat_dispersion_imag
_atom_type_scat_source
C C 0.0181 0.0091 'International Tables Vol C Tables 4.2.6.8 and 6.1.1.4'
H H 0.0000 0.0000 'International Tables Vol C Tables 4.2.6.8 and 6.1.1.4'
N N 0.0311 0.0180 'International Tables Vol C Tables 4.2.6.8 and 6.1.1.4'
O O 0.0492 0.0322 'International Tables Vol C Tables 4.2.6.8 and 6.1.1.4'
Ru Ru 0.0552 3.2960 'International Tables Vol C Tables 4.2.6.8 and 6.1.1.4'

loop_
_geom_angle_atom_site_label_1
_geom_angle_atom_site_label_2
_geom_angle_atom_site_label_3
_geom_angle
_geom_angle_site_symmetry_1
_geom_angle_site_symmetry_3
_geom_angle_publ_flag
N7 Ru1 N1 90.75(11) . . ?
N7 Ru1 N5 85.75(11) . . ?
N1 Ru1 N5 173.62(11) . . ?
N7 Ru1 N3 171.83(11) . . ?
N1 Ru1 N3 87.45(10) . . ?
N5 Ru1 N3 95.27(10) . . ?
N7 Ru1 C1 96.25(13) . . ?
N1 Ru1 C1 93.66(12) . . ?
N5 Ru1 C1 92.03(12) . . ?
N3 Ru1 C1 91.82(13) . . ?
N7 Ru1 Ru2 87.45(8) . . ?
N1 Ru1 Ru2 86.69(8) . . ?
N5 Ru1 Ru2 87.82(8) . . ?
N3 Ru1 Ru2 84.49(8) . . ?
C1 Ru1 Ru2 176.28(10) . . ?
N4 Ru2 N6 88.90(11) . . ?
N4 Ru2 N8 178.57(12) . . ?
N6 Ru2 N8 90.68(12) . . ?
N4 Ru2 N2 89.93(11) . . ?
N6 Ru2 N2 178.30(11) . . ?
N8 Ru2 N2 90.46(11) . . ?
N4 Ru2 Ru1 90.53(8) . . ?
N6 Ru2 Ru1 89.74(8) . . ?
N8 Ru2 Ru1 88.10(9) . . ?
N2 Ru2 Ru1 89.04(8) . . ?
C11 N1 C15 118.2(3) . . ?
C11 N1 Ru1 122.8(2) . . ?
C15 N1 Ru1 118.9(2) . . ?
C15 N2 C16 117.3(3) . . ?
C15 N2 Ru2 119.8(2) . . ?
C16 N2 Ru2 123.0(2) . . ?
C25 N3 C29 117.8(3) . . ?
C25 N3 Ru1 123.0(2) . . ?
C29 N3 Ru1 119.2(2) . . ?
C29 N4 C30 119.6(3) . . ?
C29 N4 Ru2 118.6(2) . . ?
C30 N4 Ru2 121.6(2) . . ?
C39 N5 C43 117.7(3) . . ?
C39 N5 Ru1 123.2(2) . . ?
C43 N5 Ru1 118.5(2) . . ?
C43 N6 C44 116.7(3) . . ?
C43 N6 C44B 123.4(12) . . ?
C43 N6 Ru2 120.5(2) . . ?
C44 N6 Ru2 122.7(3) . . ?
C44B N6 Ru2 115.6(13) . . ?
C53 N7 C57 118.7(3) . . ?
C53 N7 Ru1 122.7(3) . . ?
C57 N7 Ru1 118.6(2) . . ?
C57 N8 C58B 116.0(13) . . ?
C57 N8 C58 120.4(17) . . ?
C57 N8 C58C 121.5(12) . . ?
C57 N8 Ru2 120.3(2) . . ?
C58B N8 Ru2 123.4(13) . . ?
C58 N8 Ru2 119.2(16) . . ?
C58C N8 Ru2 118.0(12) . . ?
C6 C1 C2 113.0(3) . . ?
C6 C1 Ru1 122.3(3) . . ?
C2 C1 Ru1 124.7(3) . . ?
C3 C2 C1 123.7(4) . . ?
C3 C2 H2 118.2 . . ?
C1 C2 H2 118.2 . . ?
C4 C3 C2 121.7(4) . . ?
C4 C3 H3 119.2 . . ?
C2 C3 H3 119.2 . . ?
C3 C4 C5 116.6(4) . . ?
C3 C4 C7B 122(3) . . ?
C5 C4 C7B 121(3) . . ?
C3 C4 C7 122(2) . . ?
C5 C4 C7 121(2) . . ?
C4 C5 C6 121.5(4) . . ?
C4 C5 H5 119.3 . . ?
C6 C5 H5 119.3 . . ?
C5 C6 C1 123.5(4) . . ?
C5 C6 H6 118.2 . . ?
C1 C6 H6 118.2 . . ?
C9 C7 C10 116(3) . . ?
C9 C7 C4 114(2) . . ?
C10 C7 C4 107.8(14) . . ?
C9 C7 C8 107.2(19) . . ?
C10 C7 C8 105(2) . . ?
C4 C7 C8 107(3) . . ?
C7 C8 H8A 109.5 . . ?
C7 C8 H8B 109.5 . . ?
H8A C8 H8B 109.5 . . ?
C7 C8 H8C 109.5 . . ?
H8A C8 H8C 109.5 . . ?
H8B C8 H8C 109.5 . . ?
C7 C9 H9A 109.5 . . ?
C7 C9 H9B 109.5 . . ?
H9A C9 H9B 109.5 . . ?
C7 C9 H9C 109.5 . . ?
H9A C9 H9C 109.5 . . ?
H9B C9 H9C 109.5 . . ?
C7 C10 H10A 109.5 . . ?
C7 C10 H10B 109.5 . . ?
H10A C10 H10B 109.5 . . ?
C7 C10 H10C 109.5 . . ?
H10A C10 H10C 109.5 . . ?
H10B C10 H10C 109.5 . . ?
C9B C7B C4 109(2) . . ?
C9B C7B C10B 116(4) . . ?
C4 C7B C10B 111.8(18) . . ?
C9B C7B C8B 110(2) . . ?
C4 C7B C8B 110(3) . . ?
C10B C7B C8B 100(2) . . ?
C7B C8B H8BA 109.5 . . ?
C7B C8B H8BB 109.5 . . ?
H8BA C8B H8BB 109.5 . . ?
C7B C8B H8BC 109.5 . . ?
H8BA C8B H8BC 109.5 . . ?
H8BB C8B H8BC 109.5 . . ?
C7B C9B H9BA 109.5 . . ?
C7B C9B H9BB 109.5 . . ?
H9BA C9B H9BB 109.5 . . ?
C7B C9B H9BC 109.5 . . ?
H9BA C9B H9BC 109.5 . . ?
H9BB C9B H9BC 109.5 . . ?
C7B C10B H10D 109.5 . . ?
C7B C10B H10E 109.5 . . ?
H10D C10B H10E 109.5 . . ?
C7B C10B H10F 109.5 . . ?
H10D C10B H10F 109.5 . . ?
H10E C10B H10F 109.5 . . ?
N1 C11 C12 123.7(3) . . ?
N1 C11 H11 118.1 . . ?
C12 C11 H11 118.1 . . ?
C11 C12 C13 118.4(3) . . ?
C11 C12 H12 120.8 . . ?
C13 C12 H12 120.8 . . ?
C14 C13 C12 119.0(3) . . ?
C14 C13 H13 120.5 . . ?
C12 C13 H13 120.5 . . ?
C13 C14 C15 120.9(3) . . ?
C13 C14 H14 119.5 . . ?
C15 C14 H14 119.5 . . ?
N2 C15 N1 117.2(3) . . ?
N2 C15 C14 123.3(3) . . ?
N1 C15 C14 119.4(3) . . ?
C21 C16 C17 120.2(3) . . ?
C21 C16 N2 120.1(3) . . ?
C17 C16 N2 119.8(3) . . ?
C16 C17 C18 119.2(3) . . ?
C16 C17 H17 120.4 . . ?
C18 C17 H17 120.4 . . ?
C19 C18 C17 120.5(4) . . ?
C19 C18 H18 119.7 . . ?
C17 C18 H18 119.7 . . ?
C18 C19 C20 120.5(3) . . ?
C18 C19 H19 119.8 . . ?
C20 C19 H19 119.8 . . ?
O1 C20 C19 116.8(3) . . ?
O1 C20 C21 123.4(3) . . ?
C19 C20 C21 119.8(3) . . ?
C16 C21 C20 119.7(3) . . ?
C16 C21 H21 120.1 . . ?
C20 C21 H21 120.1 . . ?
C20 O1 C22 119.5(3) . . ?
O1 C22 C23 109.7(4) . . ?
O1 C22 C24 104.9(4) . . ?
C23 C22 C24 112.3(4) . . ?
O1 C22 H22 109.9 . . ?
C23 C22 H22 109.9 . . ?
C24 C22 H22 109.9 . . ?
C22 C23 H23A 109.5 . . ?
C22 C23 H23B 109.5 . . ?
H23A C23 H23B 109.5 . . ?
C22 C23 H23C 109.5 . . ?
H23A C23 H23C 109.5 . . ?
H23B C23 H23C 109.5 . . ?
C22 C24 H24A 109.5 . . ?
C22 C24 H24B 109.5 . . ?
H24A C24 H24B 109.5 . . ?
C22 C24 H24C 109.5 . . ?
H24A C24 H24C 109.5 . . ?
H24B C24 H24C 109.5 . . ?
N3 C25 C26 123.9(3) . . ?
N3 C25 H25 118.0 . . ?
C26 C25 H25 118.0 . . ?
C25 C26 C27 118.4(4) . . ?
C25 C26 H26 120.8 . . ?
C27 C26 H26 120.8 . . ?
C28 C27 C26 119.7(4) . . ?
C28 C27 H27 120.2 . . ?
C26 C27 H27 120.2 . . ?
C27 C28 C29 119.6(3) . . ?
C27 C28 H28 120.2 . . ?
C29 C28 H28 120.2 . . ?
N4 C29 N3 117.0(3) . . ?
N4 C29 C28 123.1(3) . . ?
N3 C29 C28 119.8(3) . . ?
C35 C30 C31 120.5(3) . . ?
C35 C30 N4 119.6(3) . . ?
C31 C30 N4 119.9(3) . . ?
C32 C31 C30 119.3(4) . . ?
C32 C31 H31 120.3 . . ?
C30 C31 H31 120.3 . . ?
C33 C32 C31 120.3(4) . . ?
C33 C32 H32 119.8 . . ?
C31 C32 H32 119.8 . . ?
C32 C33 C34 120.2(4) . . ?
C32 C33 H33 119.9 . . ?
C34 C33 H33 119.9 . . ?
O2B C34 C33 108.9(8) . . ?
O2B C34 C35 129.7(8) . . ?
C33 C34 C35 120.1(4) . . ?
C33 C34 O2 120.0(5) . . ?
C35 C34 O2 119.5(5) . . ?
C30 C35 C34 119.6(4) . . ?
C30 C35 H35 120.2 . . ?
C34 C35 H35 120.2 . . ?
C34 O2 C36 118.7(7) . . ?
O2 C36 C37 114.9(8) . . ?
O2 C36 C38 105.6(8) . . ?
C37 C36 C38 113.2(8) . . ?
O2 C36 H36 107.6 . . ?
C37 C36 H36 107.6 . . ?
C38 C36 H36 107.6 . . ?
C36 C37 H37A 109.5 . . ?
C36 C37 H37B 109.5 . . ?
H37A C37 H37B 109.5 . . ?
C36 C37 H37C 109.5 . . ?
H37A C37 H37C 109.5 . . ?
H37B C37 H37C 109.5 . . ?
C36 C38 H38A 109.5 . . ?
C36 C38 H38B 109.5 . . ?
H38A C38 H38B 109.5 . . ?
C36 C38 H38C 109.5 . . ?
H38A C38 H38C 109.5 . . ?
H38B C38 H38C 109.5 . . ?
C34 O2B C36B 124.7(13) . . ?
O2B C36B C37B 109.6(4) . . ?
O2B C36B C38B 105.0(4) . . ?
C37B C36B C38B 112.2(4) . . ?
O2B C36B H36B 110.0 . . ?
C37B C36B H36B 110.0 . . ?
C38B C36B H36B 110.0 . . ?
C36B C37B H37D 109.5 . . ?
C36B C37B H37E 109.5 . . ?
H37D C37B H37E 109.5 . . ?
C36B C37B H37F 109.5 . . ?
H37D C37B H37F 109.5 . . ?
H37E C37B H37F 109.5 . . ?
C36B C38B H38D 109.5 . . ?
C36B C38B H38E 109.5 . . ?
H38D C38B H38E 109.5 . . ?
C36B C38B H38F 109.5 . . ?
H38D C38B H38F 109.5 . . ?
H38E C38B H38F 109.5 . . ?
N5 C39 C40 124.2(4) . . ?
N5 C39 H39 117.9 . . ?
C40 C39 H39 117.9 . . ?
C39 C40 C41 118.4(4) . . ?
C39 C40 H40 120.8 . . ?
C41 C40 H40 120.8 . . ?
C42 C41 C40 119.4(4) . . ?
C42 C41 H41 120.3 . . ?
C40 C41 H41 120.3 . . ?
C41 C42 C43 120.1(4) . . ?
C41 C42 H42 119.9 . . ?
C43 C42 H42 119.9 . . ?
N6 C43 N5 118.1(3) . . ?
N6 C43 C42 121.8(3) . . ?
N5 C43 C42 120.0(3) . . ?
C49 C44 C45 120.4(4) . . ?
C49 C44 N6 121.0(4) . . ?
C45 C44 N6 118.6(5) . . ?
C44 C45 C46 119.0(5) . . ?
C44 C45 H45 120.5 . . ?
C46 C45 H45 120.5 . . ?
C47 C46 C45 121.2(5) . . ?
C47 C46 H46 119.4 . . ?
C45 C46 H46 119.4 . . ?
C46 C47 C48 119.6(5) . . ?
C46 C47 H47 120.2 . . ?
C48 C47 H47 120.2 . . ?
O3 C48 C49 124.3(5) . . ?
O3 C48 C47 115.7(5) . . ?
C49 C48 C47 120.0(5) . . ?
C44 C49 C48 119.9(5) . . ?
C44 C49 H49 120.0 . . ?
C48 C49 H49 120.0 . . ?
C48 O3 C50 119.4(4) . . ?
O3 C50 C52 109.8(7) . . ?
O3 C50 C51 105.8(6) . . ?
C52 C50 C51 112.3(6) . . ?
O3 C50 H50 109.6 . . ?
C52 C50 H50 109.6 . . ?
C51 C50 H50 109.6 . . ?
C50 C51 H51A 109.5 . . ?
C50 C51 H51B 109.5 . . ?
H51A C51 H51B 109.5 . . ?
C50 C51 H51C 109.5 . . ?
H51A C51 H51C 109.5 . . ?
H51B C51 H51C 109.5 . . ?
C50 C52 H52A 109.5 . . ?
C50 C52 H52B 109.5 . . ?
H52A C52 H52B 109.5 . . ?
C50 C52 H52C 109.5 . . ?
H52A C52 H52C 109.5 . . ?
H52B C52 H52C 109.5 . . ?
C49B C44B C45B 120.1(3) . . ?
C49B C44B N6 116.7(8) . . ?
C45B C44B N6 123.0(9) . . ?
C44B C45B C46B 119.2(4) . . ?
C44B C45B H45B 120.4 . . ?
C46B C45B H45B 120.4 . . ?
C47B C46B C45B 120.5(4) . . ?
C47B C46B H46B 119.8 . . ?
C45B C46B H46B 119.8 . . ?
C46B C47B C48B 120.4(4) . . ?
C46B C47B H47B 119.8 . . ?
C48B C47B H47B 119.8 . . ?
O3B C48B C47B 116.7(4) . . ?
O3B C48B C49B 123.2(4) . . ?
C47B C48B C49B 119.7(4) . . ?
C44B C49B C48B 119.7(4) . . ?
C44B C49B H49B 120.1 . . ?
C48B C49B H49B 120.1 . . ?
C48B O3B C50B 119.5(3) . . ?
O3B C50B C51B 109.6(4) . . ?
O3B C50B C52B 105.0(4) . . ?
C51B C50B C52B 112.2(4) . . ?
O3B C50B H50B 110.0 . . ?
C51B C50B H50B 110.0 . . ?
C52B C50B H50B 110.0 . . ?
C50B C51B H51D 109.5 . . ?
C50B C51B H51E 109.5 . . ?
H51D C51B H51E 109.5 . . ?
C50B C51B H51F 109.5 . . ?
H51D C51B H51F 109.5 . . ?
H51E C51B H51F 109.5 . . ?
C50B C52B H52D 109.5 . . ?
C50B C52B H52E 109.5 . . ?
H52D C52B H52E 109.5 . . ?
C50B C52B H52F 109.5 . . ?
H52D C52B H52F 109.5 . . ?
H52E C52B H52F 109.5 . . ?
N7 C53 C54 123.3(4) . . ?
N7 C53 H53 118.3 . . ?
C54 C53 H53 118.3 . . ?
C53 C54 C55 118.7(4) . . ?
C53 C54 H54 120.7 . . ?
C55 C54 H54 120.7 . . ?
C56 C55 C54 119.5(4) . . ?
C56 C55 H55 120.2 . . ?
C54 C55 H55 120.2 . . ?
C55 C56 C57 120.3(4) . . ?
C55 C56 H56 119.8 . . ?
C57 C56 H56 119.8 . . ?
N8 C57 N7 116.9(3) . . ?
N8 C57 C56 123.9(4) . . ?
N7 C57 C56 119.1(3) . . ?
C59 C58 C63 120.3(12) . . ?
C59 C58 N8 118.9(18) . . ?
C63 C58 N8 120.7(17) . . ?
C58 C59 C60 119.3(14) . . ?
C58 C59 H59 120.4 . . ?
C60 C59 H59 120.4 . . ?
C61 C60 C59 120.0(14) . . ?
C61 C60 H60 120.0 . . ?
C59 C60 H60 120.0 . . ?
C60 C61 C62 121.0(14) . . ?
C60 C61 H61 119.5 . . ?
C62 C61 H61 119.5 . . ?
C61 C62 O4 113.9(13) . . ?
C61 C62 C63 120.1(13) . . ?
O4 C62 C63 125.9(13) . . ?
C62 C63 C58 119.2(13) . . ?
C62 C63 H63 120.4 . . ?
C58 C63 H63 120.4 . . ?
C62 O4 C64 116.9(11) . . ?
O4 C64 C66 108.0(12) . . ?
O4 C64 C65 111.9(12) . . ?
C66 C64 C65 112.9(13) . . ?
O4 C64 H64 108.0 . . ?
C66 C64 H64 108.0 . . ?
C65 C64 H64 108.0 . . ?
C64 C65 H65A 109.5 . . ?
C64 C65 H65B 109.5 . . ?
H65A C65 H65B 109.5 . . ?
C64 C65 H65C 109.5 . . ?
H65A C65 H65C 109.5 . . ?
H65B C65 H65C 109.5 . . ?
C64 C66 H66A 109.5 . . ?
C64 C66 H66B 109.5 . . ?
H66A C66 H66B 109.5 . . ?
C64 C66 H66C 109.5 . . ?
H66A C66 H66C 109.5 . . ?
H66B C66 H66C 109.5 . . ?
C59C C58C C63C 117.5(12) . . ?
C59C C58C N8 119.7(16) . . ?
C63C C58C N8 122.8(15) . . ?
C58C C59C C60C 121.4(13) . . ?
C58C C59C H59C 119.3 . . ?
C60C C59C H59C 119.3 . . ?
C61C C60C C59C 119.6(14) . . ?
C61C C60C H60C 120.2 . . ?
C59C C60C H60C 120.2 . . ?
C60C C61C C62C 120.6(13) . . ?
C60C C61C H61C 119.7 . . ?
C62C C61C H61C 119.7 . . ?
C61C C62C O4C 113.0(12) . . ?
C61C C62C C63C 120.2(12) . . ?
O4C C62C C63C 126.7(13) . . ?
C62C C63C C58C 120.6(13) . . ?
C62C C63C H63C 119.7 . . ?
C58C C63C H63C 119.7 . . ?
C62C O4C C64C 119.5(10) . . ?
O4C C64C C66C 106.1(12) . . ?
O4C C64C C65C 104.6(11) . . ?
C66C C64C C65C 105.1(12) . . ?
O4C C64C H64C 113.4 . . ?
C66C C64C H64C 113.4 . . ?
C65C C64C H64C 113.4 . . ?
C64C C65C H65D 109.5 . . ?
C64C C65C H65E 109.5 . . ?
H65D C65C H65E 109.5 . . ?
C64C C65C H65F 109.5 . . ?
H65D C65C H65F 109.5 . . ?
H65E C65C H65F 109.5 . . ?
C64C C66C H66D 109.5 . . ?
C64C C66C H66E 109.5 . . ?
H66D C66C H66E 109.5 . . ?
C64C C66C H66F 109.5 . . ?
H66D C66C H66F 109.5 . . ?
H66E C66C H66F 109.5 . . ?
C68 C67 H67A 109.5 . . ?
C68 C67 H67B 109.5 . . ?
H67A C67 H67B 109.5 . . ?
C68 C67 H67C 109.5 . . ?
H67A C67 H67C 109.5 . . ?
H67B C67 H67C 109.5 . . ?
C67 C68 C69 117.6(15) . . ?
C67 C68 H68A 107.9 . . ?
C69 C68 H68A 107.9 . . ?
C67 C68 H68B 107.9 . . ?
C69 C68 H68B 107.9 . . ?
H68A C68 H68B 107.2 . . ?
C68 C69 C70 117.0(14) . . ?
C68 C69 H69A 108.1 . . ?
C70 C69 H69A 108.1 . . ?
C68 C69 H69B 108.1 . . ?
C70 C69 H69B 108.1 . . ?
H69A C69 H69B 107.3 . . ?
C69 C70 C71 111.7(16) . . ?
C69 C70 H70A 109.3 . . ?
C71 C70 H70A 109.3 . . ?
C69 C70 H70B 109.3 . . ?
C71 C70 H70B 109.3 . . ?
H70A C70 H70B 107.9 . . ?
C72 C71 C70 121.4(19) . . ?
C72 C71 H71A 107.0 . . ?
C70 C71 H71A 107.0 . . ?
C72 C71 H71B 107.0 . . ?
C70 C71 H71B 107.0 . . ?
H71A C71 H71B 106.7 . . ?
C71 C72 H72A 109.5 . . ?
C71 C72 H72B 109.5 . . ?
H72A C72 H72B 109.5 . . ?
C71 C72 H72C 109.5 . . ?
H72A C72 H72C 109.5 . . ?
H72B C72 H72C 109.5 . . ?
C68B C67B H67D 109.5 . . ?
C68B C67B H67E 109.5 . . ?
H67D C67B H67E 109.5 . . ?
C68B C67B H67F 109.5 . . ?
H67D C67B H67F 109.5 . . ?
H67E C67B H67F 109.5 . . ?
C69B C68B C67B 119(2) . . ?
C69B C68B H68C 107.6 . . ?
C67B C68B H68C 107.6 . . ?
C69B C68B H68D 107.6 . . ?
C67B C68B H68D 107.6 . . ?
H68C C68B H68D 107.1 . . ?
C68B C69B C69B 116(2) . 2_776 ?
C68B C69B H69C 108.4 . . ?
C69B C69B H69C 108.4 2_776 . ?
C68B C69B H69D 108.4 . . ?
C69B C69B H69D 108.4 2_776 . ?
H69C C69B H69D 107.4 . . ?
C59B C58B C63B 122.0(10) . . ?
C59B C58B N8 116.6(13) . . ?
C63B C58B N8 121.4(13) . . ?
C58B C59B C60B 118.9(11) . . ?
C58B C59B H59B 120.6 . . ?
C60B C59B H59B 120.6 . . ?
C61B C60B C59B 119.7(12) . . ?
C61B C60B H60B 120.2 . . ?
C59B C60B H60B 120.2 . . ?
C60B C61B C62B 120.8(11) . . ?
C60B C61B H61B 119.6 . . ?
C62B C61B H61B 119.6 . . ?
C61B C62B O4B 116.4(10) . . ?
C61B C62B C63B 120.7(10) . . ?
O4B C62B C63B 122.9(11) . . ?
C58B C63B C62B 117.6(11) . . ?
C58B C63B H63B 121.2 . . ?
C62B C63B H63B 121.2 . . ?
C62B O4B C64B 121.6(11) . . ?
O4B C64B C66B 114.2(19) . . ?
O4B C64B C65B 105.6(14) . . ?
C66B C64B C65B 106.4(17) . . ?
O4B C64B H64B 110.2 . . ?
C66B C64B H64B 110.2 . . ?
C65B C64B H64B 110.2 . . ?
C64B C65B H65G 109.5 . . ?
C64B C65B H65H 109.5 . . ?
H65G C65B H65H 109.5 . . ?
C64B C65B H65I 109.5 . . ?
H65G C65B H65I 109.5 . . ?
H65H C65B H65I 109.5 . . ?
C64B C66B H66G 109.5 . . ?
C64B C66B H66H 109.5 . . ?
H66G C66B H66H 109.5 . . ?
C64B C66B H66I 109.5 . . ?
H66G C66B H66I 109.5 . . ?
H66H C66B H66I 109.5 . . ?

loop_
_geom_bond_atom_site_label_1
_geom_bond_atom_site_label_2
_geom_bond_distance
_geom_bond_site_symmetry_2
_geom_bond_publ_flag
Ru1 N7 2.092(3) . ?
Ru1 N1 2.114(3) . ?
Ru1 N5 2.124(3) . ?
Ru1 N3 2.136(3) . ?
Ru1 C1 2.184(4) . ?
Ru1 Ru2 2.3399(4) . ?
Ru2 N4 2.032(3) . ?
Ru2 N6 2.033(3) . ?
Ru2 N8 2.045(3) . ?
Ru2 N2 2.049(3) . ?
N1 C11 1.347(4) . ?
N1 C15 1.367(4) . ?
N2 C15 1.343(4) . ?
N2 C16 1.422(4) . ?
N3 C25 1.355(4) . ?
N3 C29 1.369(4) . ?
N4 C29 1.343(4) . ?
N4 C30 1.420(4) . ?
N5 C39 1.346(5) . ?
N5 C43 1.364(5) . ?
N6 C43 1.352(5) . ?
N6 C44 1.423(5) . ?
N6 C44B 1.467(10) . ?
N7 C53 1.358(5) . ?
N7 C57 1.365(5) . ?
N8 C57 1.348(5) . ?
N8 C58B 1.407(11) . ?
N8 C58 1.431(12) . ?
N8 C58C 1.449(11) . ?
C1 C6 1.405(5) . ?
C1 C2 1.418(5) . ?
C2 C3 1.386(6) . ?
C2 H2 0.9500 . ?
C3 C4 1.381(7) . ?
C3 H3 0.9500 . ?
C4 C5 1.393(7) . ?
C4 C7B 1.52(2) . ?
C4 C7 1.56(2) . ?
C5 C6 1.393(6) . ?
C5 H5 0.9500 . ?
C6 H6 0.9500 . ?
C7 C9 1.45(3) . ?
C7 C10 1.51(2) . ?
C7 C8 1.68(6) . ?
C8 H8A 0.9800 . ?
C8 H8B 0.9800 . ?
C8 H8C 0.9800 . ?
C9 H9A 0.9800 . ?
C9 H9B 0.9800 . ?
C9 H9C 0.9800 . ?
C10 H10A 0.9800 . ?
C10 H10B 0.9800 . ?
C10 H10C 0.9800 . ?
C7B C9B 1.44(3) . ?
C7B C10B 1.53(2) . ?
C7B C8B 1.67(6) . ?
C8B H8BA 0.9800 . ?
C8B H8BB 0.9800 . ?
C8B H8BC 0.9800 . ?
C9B H9BA 0.9800 . ?
C9B H9BB 0.9800 . ?
C9B H9BC 0.9800 . ?
C10B H10D 0.9800 . ?
C10B H10E 0.9800 . ?
C10B H10F 0.9800 . ?
C11 C12 1.382(5) . ?
C11 H11 0.9500 . ?
C12 C13 1.387(5) . ?
C12 H12 0.9500 . ?
C13 C14 1.361(5) . ?
C13 H13 0.9500 . ?
C14 C15 1.419(5) . ?
C14 H14 0.9500 . ?
C16 C21 1.386(5) . ?
C16 C17 1.390(5) . ?
C17 C18 1.393(5) . ?
C17 H17 0.9500 . ?
C18 C19 1.369(5) . ?
C18 H18 0.9500 . ?
C19 C20 1.379(5) . ?
C19 H19 0.9500 . ?
C20 O1 1.372(4) . ?
C20 C21 1.394(5) . ?
C21 H21 0.9500 . ?
O1 C22 1.441(5) . ?
C22 C23 1.500(7) . ?
C22 C24 1.516(6) . ?
C22 H22 1.0000 . ?
C23 H23A 0.9800 . ?
C23 H23B 0.9800 . ?
C23 H23C 0.9800 . ?
C24 H24A 0.9800 . ?
C24 H24B 0.9800 . ?
C24 H24C 0.9800 . ?
C25 C26 1.369(5) . ?
C25 H25 0.9500 . ?
C26 C27 1.393(6) . ?
C26 H26 0.9500 . ?
C27 C28 1.366(5) . ?
C27 H27 0.9500 . ?
C28 C29 1.430(5) . ?
C28 H28 0.9500 . ?
C30 C35 1.383(5) . ?
C30 C31 1.394(5) . ?
C31 C32 1.390(5) . ?
C31 H31 0.9500 . ?
C32 C33 1.378(7) . ?
C32 H32 0.9500 . ?
C33 C34 1.386(7) . ?
C33 H33 0.9500 . ?
C34 O2B 1.365(13) . ?
C34 C35 1.390(6) . ?
C34 O2 1.401(7) . ?
C35 H35 0.9500 . ?
O2 C36 1.429(9) . ?
C36 C37 1.528(11) . ?
C36 C38 1.531(10) . ?
C36 H36 1.0000 . ?
C37 H37A 0.9800 . ?
C37 H37B 0.9800 . ?
C37 H37C 0.9800 . ?
C38 H38A 0.9800 . ?
C38 H38B 0.9800 . ?
C38 H38C 0.9800 . ?
O2B C36B 1.441(5) . ?
C36B C37B 1.501(7) . ?
C36B C38B 1.516(6) . ?
C36B H36B 1.0000 . ?
C37B H37D 0.9800 . ?
C37B H37E 0.9800 . ?
C37B H37F 0.9800 . ?
C38B H38D 0.9800 . ?
C38B H38E 0.9800 . ?
C38B H38F 0.9800 . ?
C39 C40 1.379(5) . ?
C39 H39 0.9500 . ?
C40 C41 1.381(6) . ?
C40 H40 0.9500 . ?
C41 C42 1.363(6) . ?
C41 H41 0.9500 . ?
C42 C43 1.427(5) . ?
C42 H42 0.9500 . ?
C44 C49 1.387(7) . ?
C44 C45 1.389(6) . ?
C45 C46 1.391(7) . ?
C45 H45 0.9500 . ?
C46 C47 1.374(8) . ?
C46 H46 0.9500 . ?
C47 C48 1.393(8) . ?
C47 H47 0.9500 . ?
C48 O3 1.377(6) . ?
C48 C49 1.388(7) . ?
C49 H49 0.9500 . ?
O3 C50 1.436(8) . ?
C50 C52 1.497(9) . ?
C50 C51 1.526(9) . ?
C50 H50 1.0000 . ?
C51 H51A 0.9800 . ?
C51 H51B 0.9800 . ?
C51 H51C 0.9800 . ?
C52 H52A 0.9800 . ?
C52 H52B 0.9800 . ?
C52 H52C 0.9800 . ?
C44B C49B 1.387(5) . ?
C44B C45B 1.390(5) . ?
C45B C46B 1.393(5) . ?
C45B H45B 0.9500 . ?
C46B C47B 1.370(5) . ?
C46B H46B 0.9500 . ?
C47B C48B 1.379(5) . ?
C47B H47B 0.9500 . ?
C48B O3B 1.372(4) . ?
C48B C49B 1.395(5) . ?
C49B H49B 0.9500 . ?
O3B C50B 1.441(5) . ?
C50B C51B 1.501(7) . ?
C50B C52B 1.516(6) . ?
C50B H50B 1.0000 . ?
C51B H51D 0.9800 . ?
C51B H51E 0.9800 . ?
C51B H51F 0.9800 . ?
C52B H52D 0.9800 . ?
C52B H52E 0.9800 . ?
C52B H52F 0.9800 . ?
C53 C54 1.362(6) . ?
C53 H53 0.9500 . ?
C54 C55 1.392(6) . ?
C54 H54 0.9500 . ?
C55 C56 1.358(6) . ?
C55 H55 0.9500 . ?
C56 C57 1.426(5) . ?
C56 H56 0.9500 . ?
C58 C59 1.389(13) . ?
C58 C63 1.395(14) . ?
C59 C60 1.397(13) . ?
C59 H59 0.9500 . ?
C60 C61 1.370(13) . ?
C60 H60 0.9500 . ?
C61 C62 1.372(13) . ?
C61 H61 0.9500 . ?
C62 O4 1.377(12) . ?
C62 C63 1.392(13) . ?
C63 H63 0.9500 . ?
O4 C64 1.447(12) . ?
C64 C66 1.509(13) . ?
C64 C65 1.517(14) . ?
C64 H64 1.0000 . ?
C65 H65A 0.9800 . ?
C65 H65B 0.9800 . ?
C65 H65C 0.9800 . ?
C66 H66A 0.9800 . ?
C66 H66B 0.9800 . ?
C66 H66C 0.9800 . ?
C58C C59C 1.393(13) . ?
C58C C63C 1.404(13) . ?
C59C C60C 1.396(13) . ?
C59C H59C 0.9500 . ?
C60C C61C 1.368(13) . ?
C60C H60C 0.9500 . ?
C61C C62C 1.372(13) . ?
C61C H61C 0.9500 . ?
C62C O4C 1.377(11) . ?
C62C C63C 1.393(12) . ?
C63C H63C 0.9500 . ?
O4C C64C 1.449(12) . ?
C64C C66C 1.527(14) . ?
C64C C65C 1.528(14) . ?
C64C H64C 1.0000 . ?
C65C H65D 0.9800 . ?
C65C H65E 0.9800 . ?
C65C H65F 0.9800 . ?
C66C H66D 0.9800 . ?
C66C H66E 0.9800 . ?
C66C H66F 0.9800 . ?
C67 C68 1.461(17) . ?
C67 H67A 0.9800 . ?
C67 H67B 0.9800 . ?
C67 H67C 0.9800 . ?
C68 C69 1.517(16) . ?
C68 H68A 0.9900 . ?
C68 H68B 0.9900 . ?
C69 C70 1.548(16) . ?
C69 H69A 0.9900 . ?
C69 H69B 0.9900 . ?
C70 C71 1.579(17) . ?
C70 H70A 0.9900 . ?
C70 H70B 0.9900 . ?
C71 C72 1.447(17) . ?
C71 H71A 0.9900 . ?
C71 H71B 0.9900 . ?
C72 H72A 0.9800 . ?
C72 H72B 0.9800 . ?
C72 H72C 0.9800 . ?
C67B C68B 1.54(2) . ?
C67B H67D 0.9800 . ?
C67B H67E 0.9800 . ?
C67B H67F 0.9800 . ?
C68B C69B 1.51(2) . ?
C68B H68C 0.9900 . ?
C68B H68D 0.9900 . ?
C69B C69B 1.55(2) 2_776 ?
C69B H69C 0.9900 . ?
C69B H69D 0.9900 . ?
C58B C59B 1.380(13) . ?
C58B C63B 1.383(13) . ?
C59B C60B 1.394(13) . ?
C59B H59B 0.9500 . ?
C60B C61B 1.363(12) . ?
C60B H60B 0.9500 . ?
C61B C62B 1.374(12) . ?
C61B H61B 0.9500 . ?
C62B O4B 1.378(12) . ?
C62B C63B 1.394(12) . ?
C63B H63B 0.9500 . ?
O4B C64B 1.445(14) . ?
C64B C66B 1.516(16) . ?
C64B C65B 1.534(15) . ?
C64B H64B 1.0000 . ?
C65B H65G 0.9800 . ?
C65B H65H 0.9800 . ?
C65B H65I 0.9800 . ?
C66B H66G 0.9800 . ?
C66B H66H 0.9800 . ?
C66B H66I 0.9800 . ?

loop_
_geom_torsion_atom_site_label_1
_geom_torsion_atom_site_label_2
_geom_torsion_atom_site_label_3
_geom_torsion_atom_site_label_4
_geom_torsion
_geom_torsion_site_symmetry_1
_geom_torsion_site_symmetry_2
_geom_torsion_site_symmetry_3
_geom_torsion_site_symmetry_4
_geom_torsion_publ_flag
C6 C1 C2 C3 2.3(5) . . . . ?
Ru1 C1 C2 C3 -179.2(3) . . . . ?
C1 C2 C3 C4 -0.5(6) . . . . ?
C2 C3 C4 C5 -1.5(7) . . . . ?
C2 C3 C4 C7B -175.2(11) . . . . ?
C2 C3 C4 C7 175.1(8) . . . . ?
C3 C4 C5 C6 1.6(7) . . . . ?
C7B C4 C5 C6 175.4(9) . . . . ?
C7 C4 C5 C6 -175.0(8) . . . . ?
C4 C5 C6 C1 0.3(6) . . . . ?
C2 C1 C6 C5 -2.2(5) . . . . ?
Ru1 C1 C6 C5 179.3(3) . . . . ?
C3 C4 C7 C9 -134(3) . . . . ?
C5 C4 C7 C9 43(3) . . . . ?
C3 C4 C7 C10 97(3) . . . . ?
C5 C4 C7 C10 -87(3) . . . . ?
C3 C4 C7 C8 -15.4(13) . . . . ?
C5 C4 C7 C8 161.0(10) . . . . ?
C3 C4 C7B C9B -75(3) . . . . ?
C5 C4 C7B C9B 112(3) . . . . ?
C3 C4 C7B C10B 54(4) . . . . ?
C5 C4 C7B C10B -120(4) . . . . ?
C3 C4 C7B C8B 163.9(11) . . . . ?
C5 C4 C7B C8B -9.6(15) . . . . ?
C15 N1 C11 C12 -3.5(5) . . . . ?
Ru1 N1 C11 C12 175.0(3) . . . . ?
N1 C11 C12 C13 -1.0(6) . . . . ?
C11 C12 C13 C14 2.4(6) . . . . ?
C12 C13 C14 C15 0.5(6) . . . . ?
C16 N2 C15 N1 -165.1(3) . . . . ?
Ru2 N2 C15 N1 14.9(4) . . . . ?
C16 N2 C15 C14 16.9(5) . . . . ?
Ru2 N2 C15 C14 -163.2(3) . . . . ?
C11 N1 C15 N2 -171.8(3) . . . . ?
Ru1 N1 C15 N2 9.6(4) . . . . ?
C11 N1 C15 C14 6.3(5) . . . . ?
Ru1 N1 C15 C14 -172.3(3) . . . . ?
C13 C14 C15 N2 173.0(4) . . . . ?
C13 C14 C15 N1 -5.0(6) . . . . ?
C15 N2 C16 C21 -111.1(4) . . . . ?
Ru2 N2 C16 C21 69.0(4) . . . . ?
C15 N2 C16 C17 68.0(4) . . . . ?
Ru2 N2 C16 C17 -111.9(3) . . . . ?
C21 C16 C17 C18 0.5(5) . . . . ?
N2 C16 C17 C18 -178.5(3) . . . . ?
C16 C17 C18 C19 -0.7(6) . . . . ?
C17 C18 C19 C20 0.2(6) . . . . ?
C18 C19 C20 O1 -178.8(4) . . . . ?
C18 C19 C20 C21 0.3(6) . . . . ?
C17 C16 C21 C20 0.0(5) . . . . ?
N2 C16 C21 C20 179.1(3) . . . . ?
O1 C20 C21 C16 178.6(4) . . . . ?
C19 C20 C21 C16 -0.5(6) . . . . ?
C19 C20 O1 C22 -158.0(4) . . . . ?
C21 C20 O1 C22 22.8(6) . . . . ?
C20 O1 C22 C23 70.4(5) . . . . ?
C20 O1 C22 C24 -168.8(4) . . . . ?
C29 N3 C25 C26 -6.8(5) . . . . ?
Ru1 N3 C25 C26 173.5(3) . . . . ?
N3 C25 C26 C27 -0.7(6) . . . . ?
C25 C26 C27 C28 4.4(6) . . . . ?
C26 C27 C28 C29 -0.6(6) . . . . ?
C30 N4 C29 N3 -170.0(3) . . . . ?
Ru2 N4 C29 N3 13.6(4) . . . . ?
C30 N4 C29 C28 13.2(5) . . . . ?
Ru2 N4 C29 C28 -163.3(3) . . . . ?
C25 N3 C29 N4 -166.4(3) . . . . ?
Ru1 N3 C29 N4 13.2(4) . . . . ?
C25 N3 C29 C28 10.5(5) . . . . ?
Ru1 N3 C29 C28 -169.8(2) . . . . ?
C27 C28 C29 N4 169.7(3) . . . . ?
C27 C28 C29 N3 -7.1(5) . . . . ?
C29 N4 C30 C35 -104.2(4) . . . . ?
Ru2 N4 C30 C35 72.2(4) . . . . ?
C29 N4 C30 C31 76.9(4) . . . . ?
Ru2 N4 C30 C31 -106.7(4) . . . . ?
C35 C30 C31 C32 0.9(6) . . . . ?
N4 C30 C31 C32 179.7(4) . . . . ?
C30 C31 C32 C33 -0.9(7) . . . . ?
C31 C32 C33 C34 0.0(8) . . . . ?
C32 C33 C34 O2B -167.4(9) . . . . ?
C32 C33 C34 C35 0.9(8) . . . . ?
C32 C33 C34 O2 172.8(6) . . . . ?
C31 C30 C35 C34 0.0(6) . . . . ?
N4 C30 C35 C34 -178.9(4) . . . . ?
O2B C34 C35 C30 164.7(11) . . . . ?
C33 C34 C35 C30 -0.9(7) . . . . ?
O2 C34 C35 C30 -172.9(5) . . . . ?
C33 C34 O2 C36 152.6(7) . . . . ?
C35 C34 O2 C36 -35.3(9) . . . . ?
C34 O2 C36 C37 -55.3(10) . . . . ?
C34 O2 C36 C38 179.3(8) . . . . ?
C33 C34 O2B C36B 158.6(11) . . . . ?
C35 C34 O2B C36B -8.2(19) . . . . ?
C34 O2B C36B C37B -137.3(16) . . . . ?
C34 O2B C36B C38B 102.0(16) . . . . ?
C43 N5 C39 C40 2.9(6) . . . . ?
Ru1 N5 C39 C40 173.7(4) . . . . ?
N5 C39 C40 C41 1.0(7) . . . . ?
C39 C40 C41 C42 -2.7(7) . . . . ?
C40 C41 C42 C43 0.6(6) . . . . ?
C44 N6 C43 N5 -161.6(4) . . . . ?
C44B N6 C43 N5 -157.3(14) . . . . ?
Ru2 N6 C43 N5 14.7(4) . . . . ?
C44 N6 C43 C42 19.3(5) . . . . ?
C44B N6 C43 C42 23.7(15) . . . . ?
Ru2 N6 C43 C42 -164.3(3) . . . . ?
C39 N5 C43 N6 175.9(3) . . . . ?
Ru1 N5 C43 N6 4.6(4) . . . . ?
C39 N5 C43 C42 -5.1(5) . . . . ?
Ru1 N5 C43 C42 -176.3(3) . . . . ?
C41 C42 C43 N6 -177.5(4) . . . . ?
C41 C42 C43 N5 3.5(6) . . . . ?
C43 N6 C44 C49 -111.0(6) . . . . ?
Ru2 N6 C44 C49 72.8(7) . . . . ?
C43 N6 C44 C45 67.8(7) . . . . ?
Ru2 N6 C44 C45 -108.4(5) . . . . ?
C49 C44 C45 C46 -0.6(10) . . . . ?
N6 C44 C45 C46 -179.4(6) . . . . ?
C44 C45 C46 C47 -0.2(10) . . . . ?
C45 C46 C47 C48 0.5(10) . . . . ?
C46 C47 C48 O3 -178.7(6) . . . . ?
C46 C47 C48 C49 0.1(9) . . . . ?
C45 C44 C49 C48 1.2(9) . . . . ?
N6 C44 C49 C48 179.9(5) . . . . ?
O3 C48 C49 C44 177.7(6) . . . . ?
C47 C48 C49 C44 -0.9(9) . . . . ?
C49 C48 O3 C50 24.8(9) . . . . ?
C47 C48 O3 C50 -156.5(6) . . . . ?
C48 O3 C50 C52 70.0(7) . . . . ?
C48 O3 C50 C51 -168.6(6) . . . . ?
C43 N6 C44B C49B -136(2) . . . . ?
Ru2 N6 C44B C49B 52(3) . . . . ?
C43 N6 C44B C45B 50(4) . . . . ?
Ru2 N6 C44B C45B -123(3) . . . . ?
C49B C44B C45B C46B 6(4) . . . . ?
N6 C44B C45B C46B -180(4) . . . . ?
C44B C45B C46B C47B -4(5) . . . . ?
C45B C46B C47B C48B -2(4) . . . . ?
C46B C47B C48B O3B 179(2) . . . . ?
C46B C47B C48B C49B 6(3) . . . . ?
C45B C44B C49B C48B -2(4) . . . . ?
N6 C44B C49B C48B -177(2) . . . . ?
O3B C48B C49B C44B -176(3) . . . . ?
C47B C48B C49B C44B -4(3) . . . . ?
C47B C48B O3B C50B 25(2) . . . . ?
C49B C48B O3B C50B -162.2(17) . . . . ?
C48B O3B C50B C51B -159.6(17) . . . . ?
C48B O3B C50B C52B 79.6(18) . . . . ?
C57 N7 C53 C54 -6.0(5) . . . . ?
Ru1 N7 C53 C54 173.6(3) . . . . ?
N7 C53 C54 C55 1.5(6) . . . . ?
C53 C54 C55 C56 2.1(6) . . . . ?
C54 C55 C56 C57 -1.0(6) . . . . ?
C58B N8 C57 N7 -160.0(11) . . . . ?
C58 N8 C57 N7 -170.2(14) . . . . ?
C58C N8 C57 N7 -170.3(12) . . . . ?
Ru2 N8 C57 N7 14.0(4) . . . . ?
C58B N8 C57 C56 24.0(11) . . . . ?
C58 N8 C57 C56 13.8(15) . . . . ?
C58C N8 C57 C56 13.7(13) . . . . ?
Ru2 N8 C57 C56 -162.0(3) . . . . ?
C53 N7 C57 N8 -169.3(3) . . . . ?
Ru1 N7 C57 N8 11.0(4) . . . . ?
C53 N7 C57 C56 6.9(5) . . . . ?
Ru1 N7 C57 C56 -172.8(2) . . . . ?
C55 C56 C57 N8 172.4(4) . . . . ?
C55 C56 C57 N7 -3.5(5) . . . . ?
C57 N8 C58 C59 71(3) . . . . ?
Ru2 N8 C58 C59 -113.0(18) . . . . ?
C57 N8 C58 C63 -112(3) . . . . ?
Ru2 N8 C58 C63 63(3) . . . . ?
C63 C58 C59 C60 0.4(19) . . . . ?
N8 C58 C59 C60 177(3) . . . . ?
C58 C59 C60 C61 0(2) . . . . ?
C59 C60 C61 C62 -1(4) . . . . ?
C60 C61 C62 O4 -180(3) . . . . ?
C60 C61 C62 C63 1(5) . . . . ?
C61 C62 C63 C58 -1(4) . . . . ?
O4 C62 C63 C58 -179(2) . . . . ?
C59 C58 C63 C62 0(3) . . . . ?
N8 C58 C63 C62 -177(3) . . . . ?
C61 C62 O4 C64 165(2) . . . . ?
C63 C62 O4 C64 -16(3) . . . . ?
C62 O4 C64 C66 167.1(16) . . . . ?
C62 O4 C64 C65 -68.1(19) . . . . ?
C57 N8 C58C C59C 58(2) . . . . ?
Ru2 N8 C58C C59C -125.8(15) . . . . ?
C57 N8 C58C C63C -123(2) . . . . ?
Ru2 N8 C58C C63C 53(3) . . . . ?
C63C C58C C59C C60C -1.6(17) . . . . ?
N8 C58C C59C C60C 177(2) . . . . ?
C58C C59C C60C C61C -1(2) . . . . ?
C59C C60C C61C C62C 1(4) . . . . ?
C60C C61C C62C O4C -179(2) . . . . ?
C60C C61C C62C C63C 1(4) . . . . ?
C61C C62C C63C C58C -4(3) . . . . ?
O4C C62C C63C C58C 176.4(19) . . . . ?
C59C C58C C63C C62C 4(3) . . . . ?
N8 C58C C63C C62C -175(2) . . . . ?
C61C C62C O4C C64C -175(2) . . . . ?
C63C C62C O4C C64C 5(2) . . . . ?
C62C O4C C64C C66C 85.4(16) . . . . ?
C62C O4C C64C C65C -163.8(13) . . . . ?
C67 C68 C69 C70 71(3) . . . . ?
C68 C69 C70 C71 165.0(19) . . . . ?
C69 C70 C71 C72 -153(3) . . . . ?
C67B C68B C69B C69B 168(5) . . . 2_776 ?
C57 N8 C58B C59B -115(2) . . . . ?
Ru2 N8 C58B C59B 71(2) . . . . ?
C57 N8 C58B C63B 65(2) . . . . ?
Ru2 N8 C58B C63B -108.4(18) . . . . ?
C63B C58B C59B C60B -3(3) . . . . ?
N8 C58B C59B C60B 178(2) . . . . ?
C58B C59B C60B C61B -2(3) . . . . ?
C59B C60B C61B C62B 6(3) . . . . ?
C60B C61B C62B O4B 176.5(15) . . . . ?
C60B C61B C62B C63B -6(3) . . . . ?
C59B C58B C63B C62B 2(3) . . . . ?
N8 C58B C63B C62B -179(2) . . . . ?
C61B C62B C63B C58B 2(2) . . . . ?
O4B C62B C63B C58B 179.1(18) . . . . ?
C61B C62B O4B C64B -168.4(16) . . . . ?
C63B C62B O4B C64B 15(2) . . . . ?
C62B O4B C64B C66B -81(2) . . . . ?
C62B O4B C64B C65B 162.7(17) . . . . ?
